data_4103952
loop_
_publ_author_name
'Rita De Zorzi'
'Nicol Guidolin'
'Lucio Randaccio'
'Roberto Purrello'
'Silvano Geremia'

_publ_contact_author 'Geremia, Silvano'
_publ_contact_author_email sgeremia@units.it
_publ_section_title
;
 Nanoporous Crystals of Calixarene/Porphyrin Supramolecular Complex
 Functionalized by Diffusion and Coordination of Metal Ions
;
_journal_name_full 'Journal of the American Chemical Society'
_journal_page_first 2487
_journal_page_last 2489
_journal_paper_doi 10.1021/ja808850d
_journal_volume 131
_journal_year 2009
_chemical_formula_sum 'C276 H354 Cl4 N24 Na16 O168 S16 Zn4'
_chemical_formula_weight 7979.92
_chemical_name_systematic
;
 ?
;
_space_group_IT_number 88
_symmetry_cell_setting tetragonal
_symmetry_space_group_name_Hall '-I 4ad'
_symmetry_space_group_name_H-M 'I 41/a :2'
_atom_sites_solution_hydrogens geom
_atom_sites_solution_primary direct
_atom_sites_solution_secondary difmap
_audit_creation_date 2008-07-28T15:54:06-00:00
_audit_creation_method 'WinGX routine CIF_UPDATE'
_cell_angle_alpha 90
_cell_angle_beta 90
_cell_angle_gamma 90
_cell_formula_units_Z 8
_cell_length_a 49.1400(7)
_cell_length_b 49.1400(7)
_cell_length_c 49.8000(6)
_cell_measurement_temperature 100(2)
_cell_volume 120254(3)
_computing_structure_refinement 'SHELXL-97 (Sheldrick, 1997)'
_diffrn_ambient_temperature 100(2)
_diffrn_measured_fraction_theta_full 0.875
_diffrn_measured_fraction_theta_max 0.875
_diffrn_radiation_monochromator graphite
_diffrn_radiation_wavelength 1
_diffrn_reflns_av_R_equivalents 0
_diffrn_reflns_av_unetI/netI 0.1271
_diffrn_reflns_limit_h_max 30
_diffrn_reflns_limit_h_min -29
_diffrn_reflns_limit_k_max 44
_diffrn_reflns_limit_k_min 1
_diffrn_reflns_limit_l_max 0
_diffrn_reflns_limit_l_min -41
_diffrn_reflns_number 20842
_diffrn_reflns_theta_full 27.11
_diffrn_reflns_theta_max 27.11
_diffrn_reflns_theta_min 2.16
_exptl_absorpt_coefficient_mu 0.733
_exptl_absorpt_correction_type none
_exptl_crystal_density_diffrn 0.882
_exptl_crystal_density_method 'not measured'
_exptl_crystal_F_000 33136
_exptl_crystal_size_max 0.1
_exptl_crystal_size_mid 0.1
_exptl_crystal_size_min 0.1
_refine_diff_density_max 0.372
_refine_diff_density_min -0.414
_refine_diff_density_rms 0.061
_refine_ls_extinction_coef 0.00047(2)
_refine_ls_extinction_expression Fc^*^=kFc[1+0.001xFc^2^\l^3^/sin(2\q)]^-1/4^
_refine_ls_extinction_method SHELXL
_refine_ls_goodness_of_fit_ref 0.996
_refine_ls_hydrogen_treatment mixed
_refine_ls_matrix_type full
_refine_ls_number_parameters 2060
_refine_ls_number_reflns 20842
_refine_ls_number_restraints 40
_refine_ls_restrained_S_all 0.997
_refine_ls_R_factor_all 0.1214
_refine_ls_R_factor_gt 0.0985
_refine_ls_shift/su_max 0.016
_refine_ls_shift/su_mean 0.002
_refine_ls_structure_factor_coef Fsqd
_refine_ls_weighting_details 'calc w=1/[\s^2^(Fo^2^)+(0.2000P)^2^+0.0000P] where P=(Fo^2^+2Fc^2^)/3'
_refine_ls_weighting_scheme calc
_refine_ls_wR_factor_gt 0.2575
_refine_ls_wR_factor_ref 0.2825
_reflns_number_gt 13124
_reflns_number_total 20842
_reflns_threshold_expression >2sigma(I)
_cod_data_source_file ja808850d_si_003.cif
_cod_data_source_block zn12_3fine
_cod_depositor_comments
;

2024-01-10
Z value and formula fixed to values more according to usual
chemical conventions.                 miguel
;
_cod_original_formula_sum 'C138 H177 Cl2 N12 Na8 O84 S8 Zn2'
_cod_original_formula_weight 3989.96
_cod_original_formula_units_Z 16
_cod_original_sg_symbol_H-M 'I 41/a'
_cod_database_code 4103952

loop_
_symmetry_equiv_pos_as_xyz
'x, y, z'
'-x+1/2, -y, z+1/2'
'-y+3/4, x+1/4, z+1/4'
'y+3/4, -x+3/4, z+3/4'
'x+1/2, y+1/2, z+1/2'
'-x+1, -y+1/2, z+1'
'-y+5/4, x+3/4, z+3/4'
'y+5/4, -x+5/4, z+5/4'
'-x, -y, -z'
'x-1/2, y, -z-1/2'
'y-3/4, -x-1/4, -z-1/4'
'-y-3/4, x-3/4, -z-3/4'
'-x+1/2, -y+1/2, -z+1/2'
'x, y+1/2, -z'
'y-1/4, -x+1/4, -z+1/4'
'-y-1/4, x-1/4, -z-1/4'

loop_
_atom_site_label
_atom_site_type_symbol
_atom_site_fract_x
_atom_site_fract_y
_atom_site_fract_z
_atom_site_U_iso_or_equiv
_atom_site_adp_type
_atom_site_occupancy
_atom_site_symmetry_multiplicity
_atom_site_calc_flag
_atom_site_refinement_flags
N1_1 N -0.02641(14) 0.06936(12) 0.02833(13) 0.0934(16) Uani 1 1 d .
C01_1 C -0.0529(2) 0.07040(15) 0.02009(16) 0.095(2) Uani 1 1 d .
C02_1 C -0.07044(16) 0.06177(15) 0.04125(15) 0.098(2) Uani 1 1 d .
H02_1 H -0.0897 0.0608 0.0406 0.118 Uiso 1 1 calc R
C03_1 C -0.05457(19) 0.05515(15) 0.06249(15) 0.098(2) Uani 1 1 d .
H03_1 H -0.0605 0.0483 0.0794 0.118 Uiso 1 1 calc R
C04_1 C -0.0270(2) 0.06058(15) 0.05439(17) 0.094(2) Uani 1 1 d .
C05_1 C -0.0042(2) 0.05867(15) 0.07103(15) 0.090(2) Uani 1 1 d .
C06_1 C -0.00948(15) 0.0497(2) 0.09881(17) 0.095(2) Uani 1 1 d .
C07_1 C -0.00701(17) 0.0674(2) 0.1187(2) 0.122(3) Uani 1 1 d .
H07_1 H -0.0039 0.0862 0.1151 0.147 Uiso 1 1 calc R
C08_1 C -0.00912(19) 0.0576(3) 0.1463(2) 0.128(3) Uani 1 1 d .
H08_1 H -0.008 0.0701 0.1607 0.153 Uiso 1 1 calc R
N5_1 N -0.01240(14) 0.0323(3) 0.15122(18) 0.116(2) Uani 1 1 d .
C09_1 C -0.01636(18) 0.0151(3) 0.1324(3) 0.124(3) Uani 1 1 d .
H09_1 H -0.0205 -0.0033 0.1365 0.149 Uiso 1 1 calc R
C10_1 C -0.01463(16) 0.0234(2) 0.10570(19) 0.111(3) Uani 1 1 d .
H10_1 H -0.0171 0.0103 0.0919 0.133 Uiso 1 1 calc R
C11_1 C -0.01229(19) 0.0227(2) 0.18013(16) 0.151(4) Uani 1 1 d .
H11A_1 H -0.0093 0.0384 0.192 0.227 Uiso 1 1 calc R
H11B_1 H 0.0023 0.0094 0.1827 0.227 Uiso 1 1 calc R
H11C_1 H -0.0298 0.0143 0.1844 0.227 Uiso 1 1 calc R
N2_1 N -0.01685(16) 0.09445(12) -0.02373(12) 0.0949(17) Uani 1 1 d .
C21_1 C -0.0075(2) 0.10543(17) -0.04713(16) 0.099(2) Uani 1 1 d .
C22_1 C -0.03058(19) 0.10909(18) -0.06481(16) 0.115(3) Uani 1 1 d .
H22_1 H -0.0303 0.1158 -0.0827 0.138 Uiso 1 1 calc R
C23_1 C -0.05274(19) 0.10100(18) -0.05070(17) 0.113(3) Uani 1 1 d .
H23_1 H -0.071 0.1017 -0.0569 0.136 Uiso 1 1 calc R
C24_1 C -0.0443(2) 0.09121(16) -0.02506(15) 0.096(2) Uani 1 1 d .
C25_1 C -0.06200(19) 0.08116(15) -0.00512(16) 0.094(2) Uani 1 1 d .
C26_1 C -0.0908(2) 0.0823(3) -0.01083(13) 0.094(2) Uani 1 1 d .
C27_1 C -0.1037(3) 0.1076(2) -0.01621(15) 0.118(3) Uani 1 1 d .
H27_1 H -0.0937 0.124 -0.0149 0.141 Uiso 1 1 calc R
C28_1 C -0.1316(3) 0.1080(3) -0.02354(16) 0.126(3) Uani 1 1 d .
H28_1 H -0.1405 0.1248 -0.0271 0.152 Uiso 1 1 calc R
N6_1 N -0.14507(18) 0.0849(3) -0.02532(12) 0.108(2) Uani 1 1 d .
C29_1 C -0.1346(2) 0.0614(2) -0.01890(16) 0.101(2) Uani 1 1 d .
H29_1 H -0.1455 0.0454 -0.0195 0.121 Uiso 1 1 calc R
C30_1 C -0.1069(2) 0.0598(2) -0.01111(12) 0.097(2) Uani 1 1 d .
H30_1 H -0.0995 0.0427 -0.006 0.117 Uiso 1 1 calc R
C31_1 C -0.17346(16) 0.0868(2) -0.03523(18) 0.137(3) Uani 1 1 d .
H31A_1 H -0.1753 0.0761 -0.0517 0.206 Uiso 1 1 calc R
H31B_1 H -0.1779 0.1058 -0.0389 0.206 Uiso 1 1 calc R
H31C_1 H -0.1859 0.0796 -0.0216 0.206 Uiso 1 1 calc R
N3_1 N 0.04162(15) 0.09929(12) -0.01103(12) 0.0991(18) Uani 1 1 d .
C41_1 C 0.06817(18) 0.09999(16) -0.00196(17) 0.097(2) Uani 1 1 d .
C42_1 C 0.08459(17) 0.11318(17) -0.02129(17) 0.098(2) Uani 1 1 d .
H42_1 H 0.1035 0.1171 -0.0198 0.118 Uiso 1 1 calc R
C43_1 C 0.0685(2) 0.11903(16) -0.04189(16) 0.102(2) Uani 1 1 d .
H43_1 H 0.0743 0.1275 -0.0581 0.122 Uiso 1 1 calc R
C44_1 C 0.0418(2) 0.11096(15) -0.03631(16) 0.094(2) Uani 1 1 d .
C45_1 C 0.0188(2) 0.11301(16) -0.05321(15) 0.098(2) Uani 1 1 d .
C46_1 C 0.02322(16) 0.1257(2) -0.0799(2) 0.113(3) Uani 1 1 d .
C47_1 C 0.03194(18) 0.1539(2) -0.0827(2) 0.128(3) Uani 1 1 d .
H47_1 H 0.0362 0.1649 -0.0675 0.154 Uiso 1 1 calc R
C48_1 C 0.0337(2) 0.1640(2) -0.1087(3) 0.142(4) Uani 1 1 d .
H48_1 H 0.0399 0.182 -0.1116 0.17 Uiso 1 1 calc R
N7_1 N 0.02684(18) 0.1483(3) -0.12982(19) 0.147(4) Uani 1 1 d .
C49_1 C 0.0197(2) 0.1225(3) -0.1276(3) 0.136(4) Uani 1 1 d .
H49_1 H 0.0162 0.1119 -0.1431 0.163 Uiso 1 1 calc R
C50_1 C 0.01752(15) 0.1112(2) -0.1028(2) 0.117(3) Uani 1 1 d .
H50_1 H 0.0119 0.0927 -0.1012 0.141 Uiso 1 1 calc R
C51_1 C 0.0287(3) 0.1654(3) -0.1556(2) 0.205(6) Uani 1 1 d .
H51A_1 H 0.0478 0.1688 -0.1598 0.308 Uiso 1 1 calc R
H51B_1 H 0.0192 0.1827 -0.1529 0.308 Uiso 1 1 calc R
H51C_1 H 0.0202 0.1554 -0.1704 0.308 Uiso 1 1 calc R
N4_1 N 0.03113(16) 0.07363(13) 0.04005(12) 0.0943(17) Uani 1 1 d .
C61_1 C 0.0229(2) 0.06375(16) 0.06471(18) 0.100(2) Uani 1 1 d .
C62_1 C 0.04551(19) 0.06101(17) 0.08160(14) 0.102(2) Uani 1 1 d .
H62_1 H 0.0452 0.0543 0.0995 0.123 Uiso 1 1 calc R
C63_1 C 0.0673(2) 0.06938(19) 0.06848(17) 0.116(3) Uani 1 1 d .
H63_1 H 0.0855 0.0699 0.075 0.139 Uiso 1 1 calc R
C64_1 C 0.0579(2) 0.07750(16) 0.04218(14) 0.099(2) Uani 1 1 d .
C65_1 C 0.07608(18) 0.08980(16) 0.02290(16) 0.096(2) Uani 1 1 d .
C66_1 C 0.1048(2) 0.0927(3) 0.03017(13) 0.098(2) Uani 1 1 d .
C67_1 C 0.1204(2) 0.0694(2) 0.03556(15) 0.100(3) Uani 1 1 d .
H67_1 H 0.1125 0.0519 0.0332 0.12 Uiso 1 1 calc R
C68_1 C 0.1450(4) 0.0710(2) 0.04356(17) 0.122(5) Uani 1 1 d .
H68_1 H 0.1549 0.0546 0.0462 0.147 Uiso 1 1 calc R
N8_1 N 0.15715(17) 0.0942(3) 0.04828(12) 0.128(4) Uani 1 1 d .
C69_1 C 0.1446(3) 0.1191(3) 0.04300(18) 0.141(4) Uani 1 1 d .
H69_1 H 0.1535 0.136 0.0457 0.169 Uiso 1 1 calc R
C70_1 C 0.1179(3) 0.1175(2) 0.03342(15) 0.114(3) Uani 1 1 d .
H70_1 H 0.1085 0.1338 0.029 0.137 Uiso 1 1 calc R
C71_1 C 0.18627(17) 0.1002(2) 0.05841(18) 0.147(4) Uani 1 1 d .
H71A_1 H 0.1854 0.1129 0.0735 0.221 Uiso 1 1 calc R
H71B_1 H 0.197 0.1082 0.0438 0.221 Uiso 1 1 calc R
H71C_1 H 0.1948 0.0832 0.0643 0.221 Uiso 1 1 calc R
N1_2 N -0.00535(14) -0.01766(11) 0.03730(10) 0.0861(16) Uani 1 1 d .
C01_2 C -0.02963(18) -0.02610(15) 0.04807(14) 0.088(2) Uani 1 1 d .
C02_2 C -0.0239(2) -0.03898(14) 0.07355(13) 0.092(2) Uani 1 1 d .
H02_2 H -0.037 -0.0468 0.0853 0.111 Uiso 1 1 calc R
C03_2 C 0.00216(19) -0.03805(16) 0.07773(14) 0.094(2) Uani 1 1 d .
H03_2 H 0.0115 -0.0456 0.0927 0.113 Uiso 1 1 calc R
C04_2 C 0.01443(19) -0.02360(14) 0.05583(14) 0.0825(19) Uani 1 1 d .
C05_2 C 0.04194(19) -0.01689(15) 0.05341(14) 0.087(2) Uani 1 1 d .
C06_2 C 0.05871(16) -0.02218(17) 0.07699(15) 0.087(2) Uani 1 1 d .
C07_2 C 0.0819(2) -0.03938(19) 0.07573(15) 0.113(3) Uani 1 1 d .
H07_2 H 0.0867 -0.0476 0.0592 0.136 Uiso 1 1 calc R
C08_2 C 0.09719(18) -0.04420(17) 0.0980(2) 0.112(2) Uani 1 1 d .
H08_2 H 0.1124 -0.056 0.0967 0.135 Uiso 1 1 calc R
N5_2 N 0.09131(15) -0.03265(16) 0.12195(12) 0.0950(18) Uani 1 1 d .
C09_2 C 0.0709(2) -0.0161(2) 0.12392(15) 0.115(3) Uani 1 1 d .
H09_2 H 0.0673 -0.0072 0.1405 0.138 Uiso 1 1 calc R
C10_2 C 0.05424(17) -0.01130(18) 0.10148(19) 0.112(2) Uani 1 1 d .
H10_2 H 0.0389 0.0003 0.1037 0.135 Uiso 1 1 calc R
C11_2 C 0.10941(16) -0.03778(18) 0.14601(13) 0.117(3) Uani 1 1 d .
H11A_2 H 0.1027 -0.0273 0.1614 0.175 Uiso 1 1 calc R
H11B_2 H 0.1281 -0.0322 0.1418 0.175 Uiso 1 1 calc R
H11C_2 H 0.1092 -0.0572 0.1505 0.175 Uiso 1 1 calc R
N2_2 N -0.04113(11) -0.00071(11) -0.00761(11) 0.0860(16) Uani 1 1 d .
C21_2 C -0.05459(17) 0.00499(15) -0.03149(15) 0.0831(19) Uani 1 1 d .
C22_2 C -0.08148(18) -0.00352(16) -0.02908(15) 0.095(2) Uani 1 1 d .
H22_2 H -0.0948 -0.0027 -0.0429 0.114 Uiso 1 1 calc R
C23_2 C -0.08569(16) -0.01325(15) -0.00366(16) 0.091(2) Uani 1 1 d .
H23_2 H -0.1024 -0.0197 0.0035 0.11 Uiso 1 1 calc R
C24_2 C -0.06074(17) -0.01192(15) 0.00978(15) 0.088(2) Uani 1 1 d .
C25_2 C -0.05501(16) -0.02181(14) 0.03537(14) 0.085(2) Uani 1 1 d .
C26_2 C -0.07962(18) -0.0285(2) 0.05144(13) 0.095(2) Uani 1 1 d .
C27_2 C -0.0843(2) -0.0555(2) 0.06067(18) 0.121(3) Uani 1 1 d .
H27_2 H -0.0716 -0.0698 0.0578 0.145 Uiso 1 1 calc R
C28_2 C -0.1106(3) -0.0593(3) 0.0752(2) 0.138(4) Uani 1 1 d .
H28_2 H -0.1151 -0.0772 0.081 0.166 Uiso 1 1 calc R
N6_2 N -0.12689(16) -0.0408(2) 0.08007(13) 0.104(2) Uani 1 1 d .
C29_2 C -0.1219(2) -0.0158(3) 0.07102(18) 0.111(2) Uani 1 1 d .
H29_2 H -0.1348 -0.0019 0.0745 0.133 Uiso 1 1 calc R
C30_2 C -0.0992(2) -0.0095(2) 0.05709(16) 0.106(2) Uani 1 1 d .
H30_2 H -0.0967 0.0087 0.051 0.127 Uiso 1 1 calc R
C31_2 C -0.15235(16) -0.04887(19) 0.09451(15) 0.117(3) Uani 1 1 d .
H31A_2 H -0.1663 -0.0542 0.0814 0.176 Uiso 1 1 calc R
H31B_2 H -0.159 -0.0335 0.1051 0.176 Uiso 1 1 calc R
H31C_2 H -0.1485 -0.0643 0.1064 0.176 Uiso 1 1 calc R
C01_3 C 0.19155(19) -0.0721(2) 0.14937(14) 0.107(2) Uani 1 1 d .
H01A_3 H 0.2044 -0.0792 0.1357 0.128 Uiso 1 1 calc R
H01B_3 H 0.2008 -0.0726 0.167 0.128 Uiso 1 1 calc R
C02_3 C 0.16733(19) -0.08941(16) 0.15023(19) 0.097(2) Uani 1 1 d .
C03_3 C 0.1537(2) -0.09509(19) 0.1738(2) 0.113(3) Uani 1 1 d .
C04_3 C 0.1282(3) -0.10794(19) 0.17536(18) 0.118(3) Uani 1 1 d .
C05_3 C 0.1173(2) -0.11764(17) 0.1500(2) 0.126(3) Uani 1 1 d .
H05_3 H 0.1004 -0.127 0.1494 0.152 Uiso 1 1 calc R
C06_3 C 0.1323(3) -0.11282(19) 0.12649(18) 0.113(3) Uani 1 1 d .
C07_3 C 0.1565(2) -0.0993(2) 0.12686(18) 0.112(3) Uani 1 1 d .
H07_3 H 0.1661 -0.0967 0.1105 0.135 Uiso 1 1 calc R
O01_3 O 0.16611(11) -0.08795(11) 0.19810(10) 0.1087(15) Uani 1 1 d D
C08_3 C 0.1815(2) -0.11123(19) 0.20775(17) 0.131(3) Uani 1 1 d D
H08A_3 H 0.194 -0.1175 0.1934 0.157 Uiso 1 1 calc R
H08B_3 H 0.1687 -0.1263 0.2118 0.157 Uiso 1 1 calc R
C09_3 C 0.1975(2) -0.1048(3) 0.2321(2) 0.147(4) Uani 1 1 d D
O02_3 O 0.20737(15) -0.12533(17) 0.24450(14) 0.164(3) Uani 1 1 d D
O03_3 O 0.20085(18) -0.0807(2) 0.23848(15) 0.186(3) Uani 1 1 d D
S1_3 S 0.11800(8) -0.12503(8) 0.09525(6) 0.1409(9) Uani 1 1 d .
O04_3 O 0.13842(19) -0.14277(18) 0.08378(16) 0.197(4) Uani 1 1 d .
O05_3 O 0.11603(13) -0.10061(17) 0.07885(13) 0.151(2) Uani 1 1 d .
O06_3 O 0.0926(2) -0.1365(2) 0.10117(15) 0.205(4) Uani 1 1 d .
C11_3 C 0.16697(18) 0.02316(16) 0.17989(13) 0.102(2) Uani 1 1 d .
H11A_3 H 0.1776 0.0182 0.1961 0.123 Uiso 1 1 calc R
H11B_3 H 0.1729 0.0415 0.174 0.123 Uiso 1 1 calc R
C12_3 C 0.17243(16) 0.0022(2) 0.15728(15) 0.095(2) Uani 1 1 d .
C13_3 C 0.18215(15) -0.0237(2) 0.16233(16) 0.095(2) Uani 1 1 d .
C14_3 C 0.18420(15) -0.04372(18) 0.14274(17) 0.090(2) Uani 1 1 d .
C15_3 C 0.17768(15) -0.0363(2) 0.11672(15) 0.095(2) Uani 1 1 d .
H15_3 H 0.1794 -0.0491 0.1025 0.114 Uiso 1 1 calc R
C16_3 C 0.16860(16) -0.0102(2) 0.11143(16) 0.105(2) Uani 1 1 d .
C17_3 C 0.16624(14) 0.00958(18) 0.13119(17) 0.096(2) Uani 1 1 d .
H17_3 H 0.1606 0.0276 0.1269 0.115 Uiso 1 1 calc R
O11_3 O 0.18938(11) -0.03007(10) 0.18880(10) 0.1023(14) Uani 1 1 d D
C18_3 C 0.2181(2) -0.0249(2) 0.19201(16) 0.126(3) Uani 1 1 d D
H18A_3 H 0.2229 -0.0081 0.1821 0.151 Uiso 1 1 calc R
H18B_3 H 0.2284 -0.0401 0.1838 0.151 Uiso 1 1 calc R
C19_3 C 0.2270(3) -0.0219(2) 0.2204(2) 0.125(3) Uani 1 1 d D
O12_3 O 0.25214(16) -0.02151(14) 0.22449(11) 0.138(2) Uani 1 1 d D
O13_3 O 0.20934(15) -0.01951(14) 0.23767(13) 0.143(2) Uani 1 1 d D
S2_3 S 0.16188(6) -0.00022(5) 0.07698(4) 0.1086(7) Uani 1 1 d .
O14_3 O 0.16227(13) -0.02541(12) 0.06163(9) 0.1287(19) Uani 1 1 d .
O15_3 O 0.18325(13) 0.01818(13) 0.06930(9) 0.1319(19) Uani 1 1 d .
O16_3 O 0.13536(13) 0.01264(12) 0.07777(9) 0.1202(17) Uani 1 1 d .
C21_3 C 0.08708(18) -0.0153(2) 0.23186(16) 0.123(3) Uani 1 1 d .
H21A_3 H 0.1011 -0.0191 0.2457 0.148 Uiso 1 1 calc R
H21B_3 H 0.0708 -0.008 0.241 0.148 Uiso 1 1 calc R
C22_3 C 0.0978(2) 0.00558(17) 0.21246(15) 0.101(2) Uani 1 1 d .
C23_3 C 0.1260(2) 0.00782(18) 0.20720(17) 0.111(3) Uani 1 1 d .
C24_3 C 0.13703(18) 0.02365(17) 0.18661(15) 0.093(2) Uani 1 1 d .
C25_3 C 0.1190(2) 0.03843(16) 0.17091(14) 0.100(2) Uani 1 1 d .
H25_3 H 0.1256 0.0493 0.1566 0.121 Uiso 1 1 calc R
C26_3 C 0.0912(2) 0.03721(17) 0.17623(15) 0.103(2) Uani 1 1 d .
C27_3 C 0.08066(18) 0.02070(19) 0.19593(17) 0.109(2) Uani 1 1 d .
H27_3 H 0.0615 0.0196 0.1983 0.13 Uiso 1 1 calc R
O21_3 O 0.14405(10) -0.00555(10) 0.22482(9) 0.1011(14) Uani 1 1 d D
C28_3 C 0.15352(17) 0.01278(16) 0.24553(15) 0.110(2) Uani 1 1 d D
H28A_3 H 0.1685 0.024 0.2382 0.133 Uiso 1 1 calc R
H28B_3 H 0.1385 0.0252 0.2506 0.133 Uiso 1 1 calc R
C29_3 C 0.1630(2) -0.0012(2) 0.26927(18) 0.123(3) Uani 1 1 d D
O22_3 O 0.17446(12) 0.01181(12) 0.28855(10) 0.1218(18) Uani 1 1 d D
O23_3 O 0.15953(13) -0.02718(19) 0.27101(10) 0.144(2) Uani 1 1 d D
S3_3 S 0.06775(6) 0.05681(6) 0.15727(5) 0.1243(8) Uani 1 1 d .
O24_3 O 0.08310(12) 0.06979(13) 0.13650(12) 0.1354(19) Uani 1 1 d .
O25_3 O 0.05559(18) 0.07549(17) 0.17594(13) 0.190(3) Uani 1 1 d .
O26_3 O 0.04725(12) 0.03760(14) 0.14688(11) 0.1332(19) Uani 1 1 d .
C31_3 C 0.11153(19) -0.1102(2) 0.20050(16) 0.115(3) Uani 1 1 d .
H31A_3 H 0.1237 -0.11 0.2164 0.139 Uiso 1 1 calc R
H31B_3 H 0.1015 -0.1277 0.2005 0.139 Uiso 1 1 calc R
C32_3 C 0.0915(2) -0.0867(2) 0.20218(19) 0.112(3) Uani 1 1 d .
C33_3 C 0.0960(2) -0.0641(3) 0.21782(16) 0.110(3) Uani 1 1 d .
C34_3 C 0.0799(2) -0.0411(3) 0.21792(16) 0.110(3) Uani 1 1 d .
C35_3 C 0.0578(2) -0.0405(2) 0.2011(2) 0.119(3) Uani 1 1 d .
H35_3 H 0.0467 -0.0247 0.2004 0.143 Uiso 1 1 calc R
C36_3 C 0.0514(2) -0.0623(3) 0.1851(2) 0.127(3) Uani 1 1 d .
C37_3 C 0.0682(2) -0.0853(3) 0.18480(17) 0.131(3) Uani 1 1 d .
H37_3 H 0.0641 -0.1 0.1731 0.157 Uiso 1 1 calc R
O31_3 O 0.11855(12) -0.06461(12) 0.23520(11) 0.1211(17) Uani 1 1 d D
C38_3 C 0.1110(2) -0.0713(3) 0.2627(2) 0.179(5) Uani 1 1 d D
H38A_3 H 0.0979 -0.0866 0.2626 0.215 Uiso 1 1 calc R
H38B_3 H 0.102 -0.0554 0.2711 0.215 Uiso 1 1 calc R
C39_3 C 0.1349(4) -0.0789(5) 0.2785(3) 0.257(10) Uani 1 1 d D
O32_3 O 0.1329(2) -0.0760(3) 0.3038(2) 0.276(6) Uani 1 1 d D
O33_3 O 0.1550(3) -0.0884(3) 0.2667(3) 0.246(5) Uani 1 1 d D
S4_3 S 0.02294(6) -0.06397(8) 0.16296(6) 0.1502(10) Uani 1 1 d .
O34_3 O 0.01265(17) -0.03627(18) 0.16266(17) 0.185(3) Uani 1 1 d .
O35_3 O 0.00470(15) -0.08498(18) 0.17483(15) 0.177(3) Uani 1 1 d .
O36_3 O 0.03356(14) -0.07330(16) 0.13636(14) 0.166(2) Uani 1 1 d .
Na1_3 Na 0.16577(6) -0.04960(6) 0.22862(5) 0.1094(9) Uani 1 1 d .
C01_4 C 0.25795(19) -0.0399(2) 0.42475(15) 0.111(3) Uani 1 1 d .
H01A_4 H 0.2485 -0.0378 0.4422 0.133 Uiso 1 1 calc R
H01B_4 H 0.2439 -0.04 0.4105 0.133 Uiso 1 1 calc R
C02_4 C 0.27243(19) -0.0663(2) 0.4245(2) 0.116(3) Uani 1 1 d .
C03_4 C 0.2757(2) -0.0832(3) 0.4015(2) 0.123(3) Uani 1 1 d .
C04_4 C 0.2919(2) -0.1060(2) 0.4003(2) 0.124(3) Uani 1 1 d .
C05_4 C 0.3071(2) -0.1131(2) 0.4226(2) 0.132(3) Uani 1 1 d .
H05_4 H 0.3194 -0.128 0.4224 0.159 Uiso 1 1 calc R
C06_4 C 0.3033(2) -0.0968(3) 0.4456(2) 0.140(4) Uani 1 1 d .
C07_4 C 0.2876(2) -0.0737(3) 0.4468(2) 0.129(3) Uani 1 1 d .
H07_4 H 0.2871 -0.063 0.4627 0.155 Uiso 1 1 calc R
O01_4 O 0.25928(16) -0.07643(12) 0.37959(11) 0.1258(18) Uani 1 1 d D
C08_4 C 0.2348(3) -0.0936(3) 0.3802(2) 0.173(5) Uani 1 1 d D
H08A_4 H 0.228 -0.0943 0.3989 0.207 Uiso 1 1 calc R
H08B_4 H 0.24 -0.1123 0.3749 0.207 Uiso 1 1 calc R
C09_4 C 0.2126(4) -0.0842(3) 0.3625(4) 0.293(17) Uani 1 1 d D
O02_4 O 0.1944(2) -0.0990(3) 0.3543(2) 0.250(6) Uani 1 1 d D
O03_4 O 0.21360(17) -0.0591(2) 0.35654(16) 0.202(3) Uani 1 1 d D
S1_4 S 0.32332(9) -0.10851(9) 0.47516(8) 0.1712(13) Uani 1 1 d .
O04_4 O 0.3099(2) -0.1324(2) 0.48467(19) 0.244(5) Uani 1 1 d .
O05_4 O 0.3175(2) -0.0883(3) 0.4945(2) 0.239(5) Uani 1 1 d .
O06_4 O 0.3501(2) -0.1112(4) 0.4680(2) 0.360(11) Uani 1 1 d .
C11_4 C 0.30706(17) 0.02601(17) 0.36402(15) 0.100(2) Uani 1 1 d .
H11A_4 H 0.3112 0.0457 0.3652 0.12 Uiso 1 1 calc R
H11B_4 H 0.2917 0.0235 0.3514 0.12 Uiso 1 1 calc R
C12_4 C 0.29952(19) 0.0150(2) 0.39156(14) 0.099(2) Uani 1 1 d .
C13_4 C 0.2802(2) -0.0047(2) 0.39553(17) 0.100(2) Uani 1 1 d .
C14_4 C 0.27638(17) -0.01632(18) 0.42057(19) 0.103(2) Uani 1 1 d .
C15_4 C 0.2919(2) -0.0056(2) 0.44246(15) 0.111(3) Uani 1 1 d .
H15_4 H 0.2896 -0.013 0.4599 0.133 Uiso 1 1 calc R
C16_4 C 0.30989(19) 0.0149(2) 0.43850(17) 0.103(2) Uani 1 1 d .
C17_4 C 0.31411(15) 0.02578(17) 0.41364(18) 0.100(2) Uani 1 1 d .
H17_4 H 0.3266 0.0403 0.4112 0.121 Uiso 1 1 calc R
O11_4 O 0.26451(11) -0.01280(10) 0.37408(9) 0.0957(14) Uani 1 1 d D
C18_4 C 0.24022(18) 0.00381(18) 0.37256(15) 0.115(3) Uani 1 1 d D
H18A_4 H 0.2454 0.0232 0.3747 0.138 Uiso 1 1 calc R
H18B_4 H 0.228 -0.0011 0.3876 0.138 Uiso 1 1 calc R
C19_4 C 0.2250(2) 0.0005(2) 0.34639(18) 0.122(3) Uani 1 1 d D
O12_4 O 0.20181(14) 0.01120(14) 0.34631(11) 0.131(2) Uani 1 1 d D
O13_4 O 0.23594(12) -0.01263(14) 0.32732(12) 0.136(2) Uani 1 1 d D
S2_4 S 0.32653(6) 0.02912(6) 0.46711(5) 0.1242(8) Uani 1 1 d .
O14_4 O 0.31095(16) 0.0517(2) 0.47627(14) 0.195(4) Uani 1 1 d .
O15_4 O 0.35321(15) 0.03579(14) 0.45729(11) 0.143(2) Uani 1 1 d .
O16_4 O 0.32661(16) 0.00765(17) 0.48801(13) 0.175(3) Uani 1 1 d .
C21_4 C 0.34867(19) -0.0550(2) 0.3144(2) 0.130(3) Uani 1 1 d .
H21A_4 H 0.3315 -0.0547 0.3039 0.155 Uiso 1 1 calc R
H21B_4 H 0.364 -0.0566 0.3015 0.155 Uiso 1 1 calc R
C22_4 C 0.3514(3) -0.0279(2) 0.33054(17) 0.127(3) Uani 1 1 d .
C23_4 C 0.32976(19) -0.0120(2) 0.33761(18) 0.109(3) Uani 1 1 d .
C24_4 C 0.3320(2) 0.01049(19) 0.35391(16) 0.105(3) Uani 1 1 d .
C25_4 C 0.3578(3) 0.0175(2) 0.36292(15) 0.112(3) Uani 1 1 d .
H25_4 H 0.3602 0.0331 0.3739 0.134 Uiso 1 1 calc R
C26_4 C 0.3796(2) 0.0020(3) 0.35613(17) 0.119(3) Uani 1 1 d .
C27_4 C 0.3765(2) -0.0212(2) 0.3402(2) 0.131(3) Uani 1 1 d .
H27_4 H 0.3918 -0.0322 0.336 0.157 Uiso 1 1 calc R
O21_4 O 0.30445(11) -0.01888(10) 0.32653(10) 0.1052(15) Uani 1 1 d D
C28_4 C 0.29848(19) -0.00251(18) 0.30299(15) 0.122(3) Uani 1 1 d D
H28A_4 H 0.3155 0.0008 0.2928 0.146 Uiso 1 1 calc R
H28B_4 H 0.2911 0.0153 0.3087 0.146 Uiso 1 1 calc R
C29_4 C 0.2781(2) -0.0166(3) 0.2851(2) 0.131(3) Uani 1 1 d D
O22_4 O 0.26969(13) -0.00189(14) 0.26591(13) 0.138(2) Uani 1 1 d D
O23_4 O 0.27250(14) -0.04108(19) 0.28871(11) 0.144(2) Uani 1 1 d D
S3_4 S 0.41242(5) 0.01191(7) 0.36709(6) 0.1427(10) Uani 1 1 d .
O24_4 O 0.42575(13) 0.01831(18) 0.34318(14) 0.172(3) Uani 1 1 d .
O25_4 O 0.40971(14) 0.03350(15) 0.38590(13) 0.156(2) Uani 1 1 d .
O26_4 O 0.42372(13) -0.01352(16) 0.38129(12) 0.156(2) Uani 1 1 d .
C31_4 C 0.2973(3) -0.1209(2) 0.3744(3) 0.156(4) Uani 1 1 d .
H31A_4 H 0.2818 -0.1181 0.362 0.187 Uiso 1 1 calc R
H31B_4 H 0.2988 -0.1406 0.3781 0.187 Uiso 1 1 calc R
O31_4 O 0.29985(14) -0.08289(11) 0.33070(12) 0.1248(18) Uani 1 1 d D
C38_4 C 0.2950(2) -0.0991(2) 0.3071(2) 0.150(4) Uani 1 1 d D
H38A_4 H 0.3023 -0.1177 0.3098 0.18 Uiso 1 1 calc R
H38B_4 H 0.3042 -0.0909 0.2914 0.18 Uiso 1 1 calc R
C39_4 C 0.2651(3) -0.1003(2) 0.3024(3) 0.176(6) Uani 1 1 d D
O32_4 O 0.25639(16) -0.11353(18) 0.28297(17) 0.181(3) Uani 1 1 d D
O33_4 O 0.24838(16) -0.08766(17) 0.31770(17) 0.159(2) Uani 1 1 d D
S4A_4 S 0.40293(9) -0.12558(11) 0.37297(11) 0.1978(17) Uani 1 1 d .
O34_4 O 0.4175(4) -0.1303(6) 0.3517(3) 0.447(19) Uani 1 1 d .
O35_4 O 0.4121(2) -0.1118(3) 0.39233(19) 0.286(8) Uani 1 1 d .
O36_4 O 0.3962(6) -0.1486(4) 0.3896(12) 0.76(5) Uani 1 1 d .
C32_4 C 0.3238(3) -0.1106(3) 0.3611(3) 0.132(3) Uani 1 1 d .
C33_4 C 0.3254(3) -0.0908(3) 0.3417(2) 0.123(3) Uani 1 1 d .
C34_4 C 0.3487(3) -0.0788(3) 0.3327(2) 0.136(4) Uani 1 1 d .
C35_4 C 0.3724(3) -0.0909(3) 0.3435(3) 0.162(5) Uani 1 1 d .
H35_4 H 0.3893 -0.084 0.3372 0.195 Uiso 1 1 calc R
C36_4 C 0.3735(3) -0.1105(4) 0.3610(3) 0.165(5) Uani 1 1 d .
C37_4 C 0.3495(4) -0.1201(2) 0.3699(2) 0.150(4) Uani 1 1 d .
H37_4 H 0.3498 -0.1342 0.383 0.18 Uiso 1 1 calc R
Na1_4 Na 0.26578(6) -0.04831(6) 0.34002(5) 0.1140(10) Uani 1 1 d .
Zn1_5 Zn 0.17095(2) 0.00092(2) 0.325251(19) 0.1215(5) Uani 1 1 d .
Zn2_5 Zn 0.21946(4) -0.12743(3) 0.28075(3) 0.1837(7) Uani 1 1 d .
Cl2_5 Cl 0.21899(19) -0.16941(15) 0.29413(18) 0.395(5) Uani 1 1 d .
Na2_5 Na 0.21491(8) -0.04999(8) 0.28645(6) 0.1481(13) Uani 1 1 d .
Cl1_5 Cl 0.13555(6) 0.02295(9) 0.34214(6) 0.1987(14) Uani 1 1 d .
Na3_5 Na 0.22914(13) 0.03594(14) 0.27928(11) 0.225(2) Uani 1 1 d .
Na4_5 Na 0.3764(2) 0.0703(3) 0.4147(2) 0.226(5) Uani 0.5 1 d P
Na5_5 Na 0.35493(17) -0.04041(19) 0.47975(16) 0.165(3) Uani 0.5 1 d P
Na7_5 Na 0.04723(15) -0.12730(16) 0.12919(13) 0.251(3) Uani 1 1 d .
Na8_5 Na 0.12650(12) 0.06306(12) 0.10383(10) 0.212(2) Uani 1 1 d .
Na9_5 Na 0.3677(4) -0.1563(3) 0.4365(3) 0.258(6) Uani 0.5 1 d P
Na10_5 Na 0.4420(2) -0.0604(2) 0.3645(2) 0.205(4) Uani 0.5 1 d P
O1_1001 O 0.19123(18) -0.1047(2) 0.30030(18) 0.209(3) Uani 1 1 d .
O2_1001 O 0.17150(15) -0.03891(14) 0.32918(13) 0.159(2) Uani 1 1 d .
O4_1001 O 0.3389(2) 0.08396(18) 0.3802(2) 0.227(4) Uani 1 1 d .
O5_1001 O 0.0205(4) 0.0201(5) 0.2427(4) 0.401(10) Uani 1 1 d .
O6_1001 O 0.0881(4) 0.0648(4) 0.2616(4) 0.394(10) Uani 1 1 d .
O7_1001 O 0.3956(5) -0.0719(5) 0.2540(6) 0.467(14) Uani 1 1 d .
O8_1001 O -0.0433(5) -0.0698(7) 0.1831(5) 0.516(19) Uani 1 1 d .
O9_1001 O 0.0470(5) -0.1598(5) 0.1756(5) 0.451(13) Uani 1 1 d .

loop_
_atom_site_aniso_label
_atom_site_aniso_U_11
_atom_site_aniso_U_22
_atom_site_aniso_U_33
_atom_site_aniso_U_23
_atom_site_aniso_U_13
_atom_site_aniso_U_12
N1_1 0.105(5) 0.113(5) 0.063(5) 0.006(3) -0.005(4) -0.005(4)
C01_1 0.114(7) 0.113(6) 0.059(6) 0.000(4) -0.001(6) -0.002(5)
C02_1 0.102(6) 0.140(6) 0.052(5) 0.007(4) 0.005(5) -0.027(5)
C03_1 0.111(7) 0.135(6) 0.048(5) 0.015(4) -0.011(5) 0.000(5)
C04_1 0.119(8) 0.107(6) 0.056(7) 0.006(4) 0.005(6) 0.010(5)
C05_1 0.116(8) 0.121(6) 0.032(6) 0.004(3) -0.004(5) 0.008(5)
C06_1 0.108(6) 0.131(8) 0.046(6) -0.020(7) -0.011(4) 0.017(5)
C07_1 0.133(7) 0.160(8) 0.074(8) 0.016(7) 0.008(5) 0.008(6)
C08_1 0.127(7) 0.178(11) 0.079(9) -0.003(7) -0.003(5) 0.005(7)
N5_1 0.111(5) 0.173(9) 0.064(7) 0.014(7) -0.002(4) 0.001(5)
C09_1 0.129(7) 0.173(10) 0.070(8) 0.046(8) 0.000(5) 0.016(6)
C10_1 0.113(6) 0.134(9) 0.085(9) 0.010(6) -0.012(4) 0.014(5)
C11_1 0.157(8) 0.251(11) 0.045(7) 0.053(6) -0.003(4) 0.001(7)
N2_1 0.103(6) 0.127(5) 0.054(5) 0.013(3) -0.012(3) -0.005(4)
C21_1 0.110(8) 0.147(7) 0.039(6) 0.004(4) -0.017(5) -0.002(5)
C22_1 0.118(7) 0.172(8) 0.055(5) 0.013(4) -0.001(6) -0.016(6)
C23_1 0.106(6) 0.173(8) 0.060(6) 0.013(5) -0.020(5) -0.006(5)
C24_1 0.107(8) 0.124(6) 0.056(7) 0.002(4) -0.014(5) -0.003(5)
C25_1 0.102(7) 0.123(6) 0.057(6) -0.003(4) 0.004(5) -0.006(5)
C26_1 0.106(8) 0.128(8) 0.048(5) 0.000(4) 0.002(4) -0.024(8)
C27_1 0.154(11) 0.141(10) 0.059(5) -0.009(5) 0.001(5) -0.023(8)
C28_1 0.101(9) 0.202(14) 0.077(6) -0.003(6) -0.004(5) 0.006(8)
N6_1 0.123(7) 0.132(7) 0.070(5) -0.003(4) -0.011(4) -0.022(7)
C29_1 0.117(9) 0.122(9) 0.063(5) -0.012(5) 0.005(5) -0.016(6)
C30_1 0.116(8) 0.139(8) 0.037(5) 0.001(4) -0.007(4) -0.006(7)
C31_1 0.080(6) 0.220(10) 0.111(7) -0.032(6) -0.025(5) -0.012(6)
N3_1 0.129(6) 0.116(5) 0.052(5) 0.007(3) 0.003(4) -0.003(4)
C41_1 0.088(6) 0.124(6) 0.078(7) -0.017(5) -0.020(6) 0.005(5)
C42_1 0.094(5) 0.148(7) 0.052(5) 0.011(4) 0.006(5) -0.012(5)
C43_1 0.112(7) 0.135(6) 0.059(6) 0.011(4) 0.003(5) -0.006(5)
C44_1 0.118(8) 0.113(6) 0.052(6) 0.004(4) 0.001(5) -0.001(5)
C45_1 0.125(8) 0.134(6) 0.037(6) 0.001(4) 0.002(5) -0.003(5)
C46_1 0.106(6) 0.182(10) 0.051(7) -0.001(7) -0.010(4) 0.005(6)
C47_1 0.126(7) 0.133(8) 0.126(10) 0.020(7) -0.005(5) 0.002(6)
C48_1 0.173(9) 0.149(9) 0.104(10) 0.066(8) 0.024(7) 0.023(7)
N7_1 0.128(6) 0.247(13) 0.067(7) 0.021(8) 0.000(5) 0.041(7)
C49_1 0.115(7) 0.162(10) 0.131(13) 0.009(8) 0.007(5) -0.007(7)
C50_1 0.119(6) 0.195(9) 0.039(6) 0.037(7) 0.005(4) 0.002(5)
C51_1 0.237(12) 0.310(16) 0.069(8) 0.105(9) 0.032(6) 0.030(11)
N4_1 0.090(5) 0.139(5) 0.055(5) 0.007(3) -0.001(3) -0.012(4)
C61_1 0.108(8) 0.122(6) 0.070(7) 0.003(4) 0.013(6) -0.006(5)
C62_1 0.096(6) 0.166(7) 0.045(5) 0.018(4) -0.013(5) 0.007(5)
C63_1 0.105(6) 0.179(8) 0.064(6) 0.013(5) 0.001(5) -0.001(6)
C64_1 0.130(9) 0.128(6) 0.039(6) 0.015(4) 0.003(5) -0.001(5)
C65_1 0.095(7) 0.130(6) 0.063(6) 0.000(5) -0.022(5) 0.000(5)
C66_1 0.132(9) 0.124(8) 0.038(5) 0.012(4) -0.004(4) -0.005(8)
C67_1 0.088(6) 0.152(10) 0.061(5) 0.007(5) -0.015(4) -0.028(7)
C68_1 0.200(16) 0.102(7) 0.064(6) -0.007(4) 0.011(6) -0.041(9)
N8_1 0.116(7) 0.208(11) 0.060(5) 0.024(6) 0.000(4) 0.058(9)
C69_1 0.116(8) 0.222(15) 0.084(7) -0.038(7) -0.010(6) -0.078(10)
C70_1 0.152(10) 0.110(8) 0.082(6) -0.010(4) -0.004(5) 0.010(7)
C71_1 0.094(7) 0.245(11) 0.103(7) -0.002(6) -0.025(5) -0.007(7)
N1_2 0.106(5) 0.119(4) 0.033(3) 0.001(3) -0.004(4) -0.011(4)
C01_2 0.083(6) 0.125(6) 0.057(6) -0.004(4) 0.003(5) -0.008(5)
C02_2 0.112(7) 0.118(6) 0.047(5) 0.022(4) 0.002(4) -0.012(5)
C03_2 0.090(6) 0.140(7) 0.053(5) 0.017(4) -0.007(4) 0.008(5)
C04_2 0.094(7) 0.112(5) 0.041(5) 0.004(4) -0.015(5) 0.010(5)
C05_2 0.098(7) 0.114(6) 0.047(6) -0.007(4) -0.015(5) 0.012(5)
C06_2 0.088(6) 0.136(6) 0.035(6) 0.000(4) 0.003(4) -0.001(5)
C07_2 0.153(8) 0.160(8) 0.027(5) 0.003(4) -0.015(5) -0.003(7)
C08_2 0.132(7) 0.132(7) 0.073(8) 0.005(5) 0.005(6) 0.004(5)
N5_2 0.098(5) 0.142(6) 0.045(5) 0.008(4) -0.002(3) 0.009(4)
C09_2 0.144(8) 0.164(8) 0.037(6) -0.007(4) -0.015(5) 0.006(7)
C10_2 0.126(7) 0.140(7) 0.070(8) 0.020(5) -0.014(5) 0.002(5)
C11_2 0.129(6) 0.178(8) 0.043(5) 0.024(4) -0.036(4) 0.002(5)
N2_2 0.109(4) 0.114(4) 0.034(4) 0.001(3) 0.002(4) -0.004(3)
C21_2 0.092(6) 0.125(6) 0.032(6) 0.016(4) -0.003(4) -0.005(5)
C22_2 0.096(7) 0.132(6) 0.058(6) 0.006(4) -0.011(4) -0.008(5)
C23_2 0.096(6) 0.130(6) 0.049(6) 0.008(4) -0.002(4) -0.011(4)
C24_2 0.102(6) 0.129(6) 0.033(5) -0.001(4) -0.004(5) 0.003(4)
C25_2 0.085(6) 0.120(6) 0.049(5) -0.006(4) 0.016(5) -0.010(4)
C26_2 0.120(8) 0.116(7) 0.048(5) 0.000(4) -0.010(5) 0.008(6)
C27_2 0.124(8) 0.135(9) 0.105(7) -0.005(6) 0.002(6) 0.008(6)
C28_2 0.138(10) 0.163(12) 0.113(8) 0.032(7) -0.016(7) -0.052(9)
N6_2 0.119(6) 0.104(6) 0.088(5) -0.004(5) -0.004(4) 0.039(6)
C29_2 0.128(9) 0.128(9) 0.076(6) -0.006(5) 0.002(5) 0.023(6)
C30_2 0.114(7) 0.132(8) 0.072(6) -0.002(5) 0.019(5) 0.007(7)
C31_2 0.095(6) 0.178(8) 0.078(5) 0.009(5) 0.027(4) -0.024(5)
C01_3 0.122(7) 0.143(8) 0.055(5) -0.011(5) -0.020(4) -0.004(6)
C02_3 0.135(8) 0.127(6) 0.028(6) -0.005(4) -0.033(6) -0.001(6)
C03_3 0.146(9) 0.149(7) 0.043(8) 0.000(5) -0.033(7) 0.007(7)
C04_3 0.154(9) 0.130(7) 0.069(8) 0.004(5) -0.030(7) 0.004(6)
C05_3 0.156(8) 0.130(7) 0.094(9) 0.006(5) -0.043(7) -0.019(6)
C06_3 0.154(9) 0.135(7) 0.051(7) -0.002(4) -0.028(6) 0.000(6)
C07_3 0.117(7) 0.149(7) 0.071(8) 0.010(5) -0.004(5) 0.009(6)
O01_3 0.141(4) 0.133(4) 0.053(4) 0.011(3) -0.021(3) -0.002(3)
C08_3 0.165(8) 0.153(8) 0.075(6) 0.008(5) -0.046(5) -0.011(7)
C09_3 0.214(11) 0.115(9) 0.112(9) -0.014(7) -0.046(8) 0.035(8)
O02_3 0.191(6) 0.166(6) 0.134(6) -0.010(5) -0.069(5) 0.024(5)
O03_3 0.235(8) 0.177(7) 0.145(6) -0.030(5) -0.104(6) 0.061(6)
S1_3 0.170(3) 0.168(3) 0.084(2) -0.0139(18) -0.0350(17) -0.012(2)
O04_3 0.232(8) 0.219(8) 0.141(6) -0.081(6) -0.093(6) 0.067(7)
O05_3 0.159(5) 0.204(7) 0.090(5) -0.023(4) -0.029(3) -0.011(5)
O06_3 0.217(9) 0.282(10) 0.117(6) -0.029(5) -0.021(5) -0.089(8)
C11_3 0.142(8) 0.125(6) 0.040(5) 0.008(4) -0.014(4) -0.005(5)
C12_3 0.111(6) 0.131(8) 0.042(6) -0.008(5) -0.009(4) -0.008(5)
C13_3 0.106(6) 0.130(8) 0.049(6) 0.004(6) -0.024(4) -0.002(5)
C14_3 0.116(6) 0.100(7) 0.056(7) -0.003(5) -0.001(4) -0.006(5)
C15_3 0.110(6) 0.140(8) 0.033(6) -0.002(4) -0.011(3) -0.018(5)
C16_3 0.108(6) 0.152(9) 0.054(6) 0.015(6) -0.014(4) -0.021(5)
C17_3 0.108(6) 0.141(7) 0.038(6) -0.001(5) -0.001(4) 0.002(4)
O11_3 0.105(4) 0.141(4) 0.061(4) -0.001(3) -0.022(3) -0.005(3)
C18_3 0.156(10) 0.170(8) 0.051(7) 0.006(4) -0.029(5) -0.003(6)
C19_3 0.134(10) 0.157(8) 0.084(9) 0.003(5) 0.015(8) 0.015(7)
O12_3 0.121(5) 0.202(6) 0.091(4) 0.007(3) -0.024(4) -0.004(4)
O13_3 0.143(5) 0.218(7) 0.069(4) 0.000(4) -0.026(4) -0.005(4)
S2_3 0.130(2) 0.152(2) 0.0436(14) 0.0048(12) -0.0124(11) -0.0066(17)
O14_3 0.202(6) 0.142(5) 0.042(3) -0.007(3) -0.022(3) -0.004(4)
O15_3 0.160(5) 0.185(5) 0.051(3) 0.011(3) -0.013(3) -0.031(5)
O16_3 0.140(5) 0.173(5) 0.048(3) 0.007(3) -0.014(3) 0.012(4)
C21_3 0.120(7) 0.191(10) 0.058(6) 0.013(6) -0.009(5) 0.001(6)
C22_3 0.105(7) 0.151(7) 0.048(6) -0.002(5) 0.001(5) -0.018(6)
C23_3 0.145(9) 0.131(7) 0.056(6) -0.008(5) -0.041(7) 0.016(6)
C24_3 0.109(7) 0.130(6) 0.040(5) 0.002(4) 0.007(5) -0.006(5)
C25_3 0.132(8) 0.126(6) 0.044(5) 0.003(4) -0.010(5) 0.016(6)
C26_3 0.137(9) 0.135(7) 0.038(5) 0.007(4) -0.018(5) 0.012(6)
C27_3 0.118(6) 0.161(7) 0.047(6) -0.004(5) -0.015(5) 0.012(6)
O21_3 0.119(4) 0.142(4) 0.042(3) -0.010(3) -0.007(3) -0.004(3)
C28_3 0.138(7) 0.132(7) 0.062(6) 0.009(5) -0.016(4) 0.021(5)
C29_3 0.178(9) 0.115(8) 0.077(9) 0.005(6) 0.005(6) -0.007(7)
O22_3 0.177(5) 0.143(5) 0.046(4) -0.009(3) -0.023(3) -0.010(4)
O23_3 0.170(6) 0.203(7) 0.058(4) -0.002(4) -0.039(3) 0.001(5)
S3_3 0.147(2) 0.163(2) 0.0628(17) 0.0032(15) -0.0103(14) 0.0238(19)
O24_3 0.127(4) 0.176(5) 0.103(5) 0.035(4) -0.028(3) 0.005(4)
O25_3 0.266(9) 0.220(7) 0.082(5) -0.034(4) -0.042(4) 0.107(6)
O26_3 0.125(4) 0.176(5) 0.099(4) 0.015(4) -0.013(3) 0.004(4)
C31_3 0.147(7) 0.139(8) 0.060(7) 0.011(4) -0.019(5) -0.009(7)
C32_3 0.139(8) 0.130(8) 0.069(6) 0.009(6) -0.002(6) -0.015(7)
C33_3 0.124(8) 0.160(10) 0.046(6) 0.018(6) -0.010(5) -0.006(8)
C34_3 0.120(8) 0.165(11) 0.044(6) 0.010(6) -0.012(5) -0.028(8)
C35_3 0.143(9) 0.130(8) 0.085(7) 0.001(6) 0.008(7) 0.004(6)
C36_3 0.123(8) 0.170(10) 0.089(7) 0.024(7) -0.008(5) 0.016(8)
C37_3 0.140(8) 0.182(11) 0.070(6) 0.012(6) -0.022(6) -0.047(8)
O31_3 0.141(5) 0.160(5) 0.063(4) 0.012(3) -0.008(3) -0.015(4)
C38_3 0.182(10) 0.286(14) 0.070(9) 0.064(7) -0.028(7) -0.019(9)
C39_3 0.33(3) 0.41(3) 0.028(11) 0.036(10) -0.029(11) 0.00(2)
O32_3 0.261(11) 0.438(18) 0.129(9) 0.101(9) -0.023(7) -0.050(10)
O33_3 0.266(13) 0.320(13) 0.152(10) 0.009(9) -0.015(8) 0.061(10)
S4_3 0.134(2) 0.197(3) 0.120(3) 0.019(2) -0.0401(17) -0.016(2)
O34_3 0.183(7) 0.162(7) 0.211(8) 0.013(5) -0.099(6) 0.002(5)
O35_3 0.152(6) 0.236(8) 0.143(6) 0.034(5) -0.020(4) -0.046(6)
O36_3 0.165(6) 0.237(8) 0.097(5) 0.000(4) -0.033(4) -0.017(5)
Na1_3 0.128(2) 0.141(2) 0.0596(19) 0.0026(14) -0.0190(14) 0.0018(18)
C01_4 0.126(7) 0.138(8) 0.070(6) 0.006(5) -0.018(4) 0.010(7)
C02_4 0.142(8) 0.146(9) 0.059(7) 0.013(6) -0.035(6) -0.027(7)
C03_4 0.129(8) 0.137(9) 0.102(9) 0.020(7) -0.034(6) -0.012(7)
C04_4 0.145(8) 0.124(8) 0.102(9) -0.009(7) -0.026(6) -0.004(7)
C05_4 0.159(8) 0.160(9) 0.078(8) 0.025(7) -0.036(6) 0.001(6)
C06_4 0.166(9) 0.181(11) 0.075(8) 0.036(7) -0.049(6) -0.026(9)
C07_4 0.141(8) 0.142(9) 0.104(9) 0.016(6) -0.005(6) -0.005(7)
O01_4 0.149(5) 0.135(5) 0.093(5) 0.003(3) -0.027(4) -0.002(4)
C08_4 0.167(11) 0.227(14) 0.124(9) 0.036(8) -0.062(7) 0.016(11)
C09_4 0.43(4) 0.123(12) 0.33(3) 0.046(14) 0.14(3) -0.082(18)
O02_4 0.268(11) 0.242(12) 0.240(11) 0.099(9) -0.076(8) -0.117(9)
O03_4 0.173(7) 0.280(12) 0.153(7) 0.002(6) -0.059(5) -0.014(7)
S1_4 0.199(4) 0.211(4) 0.104(3) 0.038(2) -0.059(2) -0.001(3)
O04_4 0.290(11) 0.235(9) 0.207(9) 0.133(8) -0.106(8) -0.088(8)
O05_4 0.291(11) 0.322(13) 0.104(7) 0.029(7) -0.079(7) 0.046(9)
O06_4 0.118(7) 0.77(3) 0.194(10) 0.204(15) -0.036(6) 0.023(11)
C11_4 0.126(7) 0.113(6) 0.061(6) 0.000(4) -0.019(4) 0.006(5)
C12_4 0.122(7) 0.147(7) 0.028(6) 0.004(5) -0.006(5) 0.016(6)
C13_4 0.118(7) 0.133(7) 0.048(7) 0.010(5) 0.005(5) 0.003(6)
C14_4 0.113(6) 0.116(7) 0.081(8) -0.003(5) -0.013(5) 0.005(5)
C15_4 0.122(7) 0.167(9) 0.045(5) -0.004(5) -0.015(5) 0.025(7)
C16_4 0.115(7) 0.135(7) 0.059(7) -0.011(5) -0.018(4) -0.009(6)
C17_4 0.113(6) 0.148(7) 0.041(6) 0.005(5) -0.007(4) 0.009(5)
O11_4 0.107(4) 0.127(4) 0.053(3) -0.008(2) -0.021(3) 0.007(3)
C18_4 0.131(7) 0.141(7) 0.072(6) -0.012(4) -0.020(5) 0.001(6)
C19_4 0.126(8) 0.160(8) 0.079(8) -0.017(6) -0.021(6) 0.006(7)
O12_4 0.119(5) 0.177(6) 0.096(4) -0.029(3) -0.042(3) 0.024(4)
O13_4 0.142(5) 0.193(6) 0.074(4) -0.035(4) -0.036(3) 0.032(4)
S2_4 0.140(2) 0.170(2) 0.0628(17) -0.0142(15) -0.0245(13) -0.0016(18)
O14_4 0.177(6) 0.280(9) 0.128(6) -0.112(6) -0.063(4) 0.076(6)
O15_4 0.147(6) 0.209(6) 0.074(4) -0.040(3) -0.029(4) -0.003(5)
O16_4 0.212(7) 0.229(8) 0.083(5) 0.015(5) -0.034(4) -0.039(6)
C21_4 0.136(8) 0.169(9) 0.083(7) -0.015(7) -0.010(5) 0.003(6)
C22_4 0.112(8) 0.195(10) 0.073(6) -0.022(6) -0.030(6) 0.022(8)
C23_4 0.073(6) 0.177(9) 0.079(6) 0.000(6) -0.025(5) 0.000(7)
C24_4 0.166(11) 0.112(7) 0.038(5) 0.008(4) -0.008(5) 0.007(7)
C25_4 0.127(8) 0.160(8) 0.048(5) 0.004(4) -0.031(6) -0.025(8)
C26_4 0.115(8) 0.180(10) 0.061(6) -0.001(6) 0.001(5) 0.014(7)
C27_4 0.134(10) 0.181(10) 0.078(7) -0.014(6) -0.008(6) 0.019(7)
O21_4 0.117(5) 0.135(4) 0.064(4) -0.005(3) -0.009(3) 0.010(3)
C28_4 0.150(7) 0.158(8) 0.059(6) -0.018(5) -0.031(5) -0.006(6)
C29_4 0.147(8) 0.146(9) 0.101(9) 0.016(7) -0.023(6) 0.000(8)
O22_4 0.164(5) 0.169(6) 0.082(4) -0.002(4) -0.035(4) -0.002(4)
O23_4 0.171(6) 0.182(7) 0.080(4) 0.000(4) -0.050(3) 0.008(5)
S3_4 0.119(2) 0.212(3) 0.097(2) 0.001(2) -0.0109(16) -0.0178(18)
O24_4 0.137(5) 0.284(9) 0.093(5) 0.015(4) -0.018(4) -0.043(5)
O25_4 0.180(6) 0.193(6) 0.094(5) -0.038(4) -0.028(4) -0.030(5)
O26_4 0.137(5) 0.221(7) 0.109(5) 0.017(4) -0.026(4) 0.009(5)
C31_4 0.205(13) 0.112(7) 0.151(11) -0.010(7) -0.078(9) 0.018(8)
O31_4 0.153(5) 0.134(4) 0.087(4) -0.025(3) -0.036(4) 0.010(4)
C38_4 0.137(9) 0.200(11) 0.114(9) -0.015(7) -0.048(6) 0.034(7)
C39_4 0.28(2) 0.140(9) 0.110(10) -0.027(7) -0.014(12) 0.045(11)
O32_4 0.188(7) 0.218(7) 0.137(6) -0.074(6) -0.056(5) 0.003(5)
O33_4 0.159(6) 0.179(7) 0.138(6) -0.004(5) -0.064(5) 0.006(5)
S4A_4 0.196(4) 0.214(4) 0.183(4) -0.057(3) -0.065(3) 0.088(3)
O34_4 0.328(18) 0.82(5) 0.196(11) -0.160(17) -0.134(11) 0.40(3)
O35_4 0.218(9) 0.473(18) 0.168(8) -0.162(11) -0.118(7) 0.182(11)
O36_4 0.49(4) 0.226(16) 1.58(13) -0.10(4) -0.73(7) 0.12(2)
C32_4 0.137(11) 0.156(10) 0.104(9) -0.047(8) -0.038(8) 0.022(9)
C33_4 0.154(12) 0.124(8) 0.092(8) -0.027(6) -0.049(8) 0.027(8)
C34_4 0.145(11) 0.166(11) 0.098(9) -0.062(8) -0.029(8) 0.004(10)
C35_4 0.149(11) 0.224(14) 0.114(10) -0.063(9) -0.060(8) 0.061(10)
C36_4 0.141(12) 0.228(15) 0.127(12) -0.059(10) -0.061(10) 0.069(12)
C37_4 0.181(13) 0.160(10) 0.110(9) -0.037(6) -0.047(9) 0.053(10)
Na1_4 0.135(2) 0.134(2) 0.073(2) -0.0139(15) -0.0278(15) 0.0060(18)
Zn1_5 0.1344(9) 0.1644(10) 0.0656(8) 0.0018(5) -0.0206(5) 0.0020(7)
Zn2_5 0.2203(16) 0.1960(14) 0.1349(12) 0.0088(9) -0.0787(10) 0.0043(11)
Cl2_5 0.463(11) 0.304(7) 0.417(10) 0.144(7) -0.137(8) -0.014(7)
Na2_5 0.167(3) 0.188(3) 0.090(2) -0.003(2) -0.036(2) 0.002(3)
Cl1_5 0.150(2) 0.308(4) 0.138(2) -0.040(2) -0.0132(17) 0.047(2)
Na3_5 0.252(6) 0.265(6) 0.157(4) -0.013(4) -0.016(4) 0.014(5)
Na4_5 0.217(10) 0.254(12) 0.208(11) -0.022(8) -0.049(8) -0.002(9)
Na5_5 0.166(7) 0.196(8) 0.133(6) 0.036(5) -0.008(5) -0.005(5)
Na7_5 0.254(6) 0.298(7) 0.202(6) 0.006(5) -0.053(4) -0.011(5)
Na8_5 0.237(5) 0.240(5) 0.160(4) 0.025(3) -0.016(3) 0.011(4)
Na9_5 0.300(17) 0.223(13) 0.250(14) 0.005(10) -0.059(12) -0.015(11)
Na10_5 0.175(8) 0.248(11) 0.192(9) -0.020(7) -0.023(6) 0.035(7)
O1_1001 0.193(7) 0.244(9) 0.191(8) -0.022(6) -0.044(6) 0.014(6)
O2_1001 0.180(6) 0.176(6) 0.121(5) 0.027(4) -0.025(4) -0.014(4)
O4_1001 0.274(10) 0.161(7) 0.244(10) -0.009(6) -0.013(8) 0.012(6)
O5_1001 0.317(17) 0.58(3) 0.303(19) 0.035(18) 0.011(13) 0.085(18)
O6_1001 0.37(2) 0.39(2) 0.42(3) -0.111(18) 0.031(17) -0.022(17)
O7_1001 0.38(2) 0.46(3) 0.57(4) -0.09(3) -0.06(2) 0.07(2)
O8_1001 0.34(2) 0.86(6) 0.35(2) 0.03(3) -0.078(18) 0.14(3)
O9_1001 0.51(3) 0.44(3) 0.40(3) 0.07(2) 0.01(2) -0.13(2)

loop_
_atom_type_symbol
_atom_type_description
_atom_type_scat_dispersion_real
_atom_type_scat_dispersion_imag
_atom_type_scat_source
C C 0.0074 0.0035 'International Tables Vol C Tables 4.2.6.8 and 6.1.1.4'
H H 0 0 'International Tables Vol C Tables 4.2.6.8 and 6.1.1.4'
N N 0.0136 0.007 'International Tables Vol C Tables 4.2.6.8 and 6.1.1.4'
O O 0.0227 0.0128 'International Tables Vol C Tables 4.2.6.8 and 6.1.1.4'
S S 0.2073 0.2439 'International Tables Vol C Tables 4.2.6.8 and 6.1.1.4'
Na Na 0.0686 0.0512 'International Tables Vol C Tables 4.2.6.8 and 6.1.1.4'
Zn Zn -0.3198 2.5638 'International Tables Vol C Tables 4.2.6.8 and 6.1.1.4'
Cl Cl 0.2413 0.3112 'International Tables Vol C Tables 4.2.6.8 and 6.1.1.4'

loop_
_geom_angle_atom_site_label_1
_geom_angle_atom_site_label_2
_geom_angle_atom_site_label_3
_geom_angle
_geom_angle_site_symmetry_1
_geom_angle_site_symmetry_3
C01_1 N1_1 C04_1 106.1(6) . .
N1_1 C01_1 C02_1 110.0(7) . .
N1_1 C01_1 C25_1 125.0(8) . .
C02_1 C01_1 C25_1 124.7(9) . .
C03_1 C02_1 C01_1 107.5(7) . .
C02_1 C03_1 C04_1 106.2(7) . .
N1_1 C04_1 C05_1 124.6(8) . .
N1_1 C04_1 C03_1 110.1(7) . .
C05_1 C04_1 C03_1 125.2(8) . .
C61_1 C05_1 C04_1 128.4(7) . .
C61_1 C05_1 C06_1 115.6(7) . .
C04_1 C05_1 C06_1 116.0(8) . .
C07_1 C06_1 C10_1 117.0(8) . .
C07_1 C06_1 C05_1 119.2(10) . .
C10_1 C06_1 C05_1 123.6(8) . .
C06_1 C07_1 C08_1 118.5(10) . .
N5_1 C08_1 C07_1 120.9(9) . .
C09_1 N5_1 C08_1 121.3(9) . .
C09_1 N5_1 C11_1 119.7(11) . .
C08_1 N5_1 C11_1 118.9(11) . .
N5_1 C09_1 C10_1 119.8(11) . .
C06_1 C10_1 C09_1 122.1(9) . .
C24_1 N2_1 C21_1 109.8(6) . .
N2_1 C21_1 C45_1 127.6(7) . .
N2_1 C21_1 C22_1 107.8(8) . .
C45_1 C21_1 C22_1 124.6(8) . .
C23_1 C22_1 C21_1 106.1(8) . .
C22_1 C23_1 C24_1 109.2(8) . .
N2_1 C24_1 C25_1 128.3(7) . .
N2_1 C24_1 C23_1 107.1(7) . .
C25_1 C24_1 C23_1 124.6(9) . .
C24_1 C25_1 C01_1 123.6(8) . .
C24_1 C25_1 C26_1 116.9(7) . .
C01_1 C25_1 C26_1 119.5(8) . .
C30_1 C26_1 C27_1 116.8(8) . .
C30_1 C26_1 C25_1 122.6(11) . .
C27_1 C26_1 C25_1 120.6(10) . .
C26_1 C27_1 C28_1 119.5(9) . .
N6_1 C28_1 C27_1 119.3(11) . .
C29_1 N6_1 C28_1 123.4(9) . .
C29_1 N6_1 C31_1 120.4(11) . .
C28_1 N6_1 C31_1 116.2(10) . .
N6_1 C29_1 C30_1 119.6(8) . .
C26_1 C30_1 C29_1 121.0(9) . .
C41_1 N3_1 C44_1 106.4(7) . .
N3_1 C41_1 C65_1 123.1(9) . .
N3_1 C41_1 C42_1 109.1(7) . .
C65_1 C41_1 C42_1 127.7(9) . .
C43_1 C42_1 C41_1 106.6(7) . .
C42_1 C43_1 C44_1 110.1(7) . .
N3_1 C44_1 C43_1 107.7(7) . .
N3_1 C44_1 C45_1 124.6(9) . .
C43_1 C44_1 C45_1 127.7(8) . .
C21_1 C45_1 C44_1 126.8(7) . .
C21_1 C45_1 C46_1 116.5(8) . .
C44_1 C45_1 C46_1 116.6(9) . .
C50_1 C46_1 C47_1 118.4(8) . .
C50_1 C46_1 C45_1 119.6(10) . .
C47_1 C46_1 C45_1 121.9(9) . .
C48_1 C47_1 C46_1 116.5(9) . .
N7_1 C48_1 C47_1 120.6(11) . .
C49_1 N7_1 C48_1 123.3(10) . .
C49_1 N7_1 C51_1 127.7(13) . .
C48_1 N7_1 C51_1 109.0(14) . .
N7_1 C49_1 C50_1 119.4(11) . .
C49_1 C50_1 C46_1 121.7(10) . .
C64_1 N4_1 C61_1 105.6(6) . .
N4_1 C61_1 C05_1 123.0(8) . .
N4_1 C61_1 C62_1 109.6(8) . .
C05_1 C61_1 C62_1 127.4(8) . .
C63_1 C62_1 C61_1 108.5(7) . .
C62_1 C63_1 C64_1 106.0(8) . .
N4_1 C64_1 C65_1 128.1(7) . .
N4_1 C64_1 C63_1 110.4(7) . .
C65_1 C64_1 C63_1 121.4(10) . .
C41_1 C65_1 C64_1 124.8(8) . .
C41_1 C65_1 C66_1 117.0(8) . .
C64_1 C65_1 C66_1 118.2(7) . .
C70_1 C66_1 C67_1 116.2(8) . .
C70_1 C66_1 C65_1 124.1(10) . .
C67_1 C66_1 C65_1 119.7(10) . .
C68_1 C67_1 C66_1 121.8(10) . .
C67_1 C68_1 N8_1 122.9(12) . .
C68_1 N8_1 C69_1 121.9(9) . .
C68_1 N8_1 C71_1 130.4(13) . .
C69_1 N8_1 C71_1 107.7(12) . .
C70_1 C69_1 N8_1 115.5(9) . .
C66_1 C70_1 C69_1 121.6(10) . .
C04_2 N1_2 C01_2 106.8(6) . .
N1_2 C01_2 C25_2 123.2(7) . .
N1_2 C01_2 C02_2 107.8(7) . .
C25_2 C01_2 C02_2 129.1(8) . .
C03_2 C02_2 C01_2 108.6(7) . .
C02_2 C03_2 C04_2 108.1(6) . .
N1_2 C04_2 C05_2 125.3(7) . .
N1_2 C04_2 C03_2 108.6(7) . .
C05_2 C04_2 C03_2 126.1(7) . .
C21_2 C05_2 C04_2 127.0(6) 9 .
C21_2 C05_2 C06_2 117.2(8) 9 .
C04_2 C05_2 C06_2 115.8(7) . .
C10_2 C06_2 C07_2 114.0(7) . .
C10_2 C06_2 C05_2 124.4(8) . .
C07_2 C06_2 C05_2 121.6(7) . .
C08_2 C07_2 C06_2 120.7(7) . .
N5_2 C08_2 C07_2 121.8(8) . .
C09_2 N5_2 C08_2 119.8(6) . .
C09_2 N5_2 C11_2 120.0(7) . .
C08_2 N5_2 C11_2 120.2(8) . .
N5_2 C09_2 C10_2 119.8(7) . .
C06_2 C10_2 C09_2 123.8(9) . .
C21_2 N2_2 C24_2 106.2(6) . .
C05_2 C21_2 N2_2 123.1(8) 9 .
C05_2 C21_2 C22_2 128.4(7) 9 .
N2_2 C21_2 C22_2 108.6(6) . .
C23_2 C22_2 C21_2 109.1(6) . .
C22_2 C23_2 C24_2 107.1(7) . .
C25_2 C24_2 C23_2 126.8(8) . .
C25_2 C24_2 N2_2 124.1(7) . .
C23_2 C24_2 N2_2 108.9(6) . .
C24_2 C25_2 C01_2 129.7(7) . .
C24_2 C25_2 C26_2 113.9(7) . .
C01_2 C25_2 C26_2 116.4(7) . .
C30_2 C26_2 C27_2 117.2(8) . .
C30_2 C26_2 C25_2 122.1(9) . .
C27_2 C26_2 C25_2 120.6(9) . .
C26_2 C27_2 C28_2 114.5(9) . .
N6_2 C28_2 C27_2 124.2(10) . .
C28_2 N6_2 C29_2 119.4(9) . .
C28_2 N6_2 C31_2 116.2(9) . .
C29_2 N6_2 C31_2 124.2(9) . .
N6_2 C29_2 C30_2 122.7(9) . .
N6_2 C29_2 Na5_5 81.1(5) . 10_556
C30_2 C29_2 Na5_5 88.5(5) . 10_556
C29_2 C30_2 C26_2 121.9(9) . .
C02_3 C01_3 C14_3 110.9(7) . .
C07_3 C02_3 C03_3 117.6(9) . .
C07_3 C02_3 C01_3 119.8(9) . .
C03_3 C02_3 C01_3 122.5(8) . .
C02_3 C03_3 O01_3 118.4(10) . .
C02_3 C03_3 C04_3 124.7(7) . .
O01_3 C03_3 C04_3 116.9(9) . .
C03_3 C04_3 C05_3 115.4(8) . .
C03_3 C04_3 C31_3 124.5(8) . .
C05_3 C04_3 C31_3 120.0(11) . .
C06_3 C05_3 C04_3 118.4(9) . .
C07_3 C06_3 C05_3 122.0(7) . .
C07_3 C06_3 S1_3 120.8(9) . .
C05_3 C06_3 S1_3 117.2(10) . .
C06_3 C07_3 C02_3 121.6(8) . .
C03_3 O01_3 C08_3 108.3(6) . .
C03_3 O01_3 Na1_3 137.3(5) . .
C08_3 O01_3 Na1_3 114.1(4) . .
O01_3 C08_3 C09_3 112.3(8) . .
O03_3 C09_3 O02_3 125.3(9) . .
O03_3 C09_3 C08_3 119.1(10) . .
O02_3 C09_3 C08_3 115.5(10) . .
C09_3 O02_3 Zn2_5 128.3(7) . .
C09_3 O03_3 Na1_3 118.0(7) . .
C09_3 O03_3 Na2_5 137.7(7) . .
Na1_3 O03_3 Na2_5 90.5(3) . .
O06_3 S1_3 O04_3 117.3(6) . .
O06_3 S1_3 O05_3 113.0(5) . .
O04_3 S1_3 O05_3 108.8(6) . .
O06_3 S1_3 C06_3 107.4(6) . .
O04_3 S1_3 C06_3 105.6(5) . .
O05_3 S1_3 C06_3 103.6(4) . .
S1_3 O06_3 Na7_5 141.9(6) . .
C24_3 C11_3 C12_3 109.9(6) . .
C13_3 C12_3 C17_3 119.2(7) . .
C13_3 C12_3 C11_3 122.6(7) . .
C17_3 C12_3 C11_3 118.1(9) . .
C12_3 C13_3 C14_3 123.3(7) . .
C12_3 C13_3 O11_3 117.8(8) . .
C14_3 C13_3 O11_3 118.9(9) . .
C15_3 C14_3 C13_3 117.0(8) . .
C15_3 C14_3 C01_3 121.0(8) . .
C13_3 C14_3 C01_3 122.0(8) . .
C16_3 C15_3 C14_3 119.9(7) . .
C15_3 C16_3 C17_3 122.8(7) . .
C15_3 C16_3 S2_3 119.4(8) . .
C17_3 C16_3 S2_3 117.6(9) . .
C12_3 C17_3 C16_3 117.6(8) . .
C13_3 O11_3 C18_3 108.2(5) . .
C13_3 O11_3 Na1_3 135.9(4) . .
C18_3 O11_3 Na1_3 115.8(4) . .
O11_3 C18_3 C19_3 114.1(8) . .
O13_3 C19_3 O12_3 125.6(9) . .
O13_3 C19_3 C18_3 118.1(10) . .
O12_3 C19_3 C18_3 116.3(9) . .
C19_3 O13_3 Na1_3 113.6(7) . .
C19_3 O13_3 Na2_5 118.5(6) . .
Na1_3 O13_3 Na2_5 86.0(2) . .
O15_3 S2_3 O16_3 113.0(4) . .
O15_3 S2_3 O14_3 112.7(4) . .
O16_3 S2_3 O14_3 113.4(4) . .
O15_3 S2_3 C16_3 106.8(3) . .
O16_3 S2_3 C16_3 104.8(4) . .
O14_3 S2_3 C16_3 105.3(5) . .
S2_3 O16_3 Na8_5 122.2(3) . .
C34_3 C21_3 C22_3 111.3(7) . .
C27_3 C22_3 C23_3 116.2(7) . .
C27_3 C22_3 C21_3 122.2(9) . .
C23_3 C22_3 C21_3 120.9(8) . .
C24_3 C23_3 O21_3 118.3(9) . .
C24_3 C23_3 C22_3 124.0(7) . .
O21_3 C23_3 C22_3 117.7(9) . .
C25_3 C24_3 C23_3 117.3(8) . .
C25_3 C24_3 C11_3 120.4(8) . .
C23_3 C24_3 C11_3 122.1(8) . .
C24_3 C25_3 C26_3 119.8(7) . .
C27_3 C26_3 C25_3 122.0(7) . .
C27_3 C26_3 S3_3 117.2(8) . .
C25_3 C26_3 S3_3 120.8(7) . .
C26_3 C27_3 C22_3 120.7(8) . .
C23_3 O21_3 C28_3 110.9(5) . .
C23_3 O21_3 Na1_3 138.0(4) . .
C28_3 O21_3 Na1_3 111.0(4) . .
C29_3 C28_3 O21_3 113.0(7) . .
O22_3 C29_3 O23_3 120.1(8) . .
O22_3 C29_3 C28_3 121.0(9) . .
O23_3 C29_3 C28_3 118.9(8) . .
O22_3 C29_3 Na1_3 147.7(7) . .
O23_3 C29_3 Na1_3 45.3(4) . .
C28_3 C29_3 Na1_3 81.2(5) . .
C29_3 O22_3 Zn1_5 122.4(6) . .
C29_3 O22_3 Na3_5 118.6(5) . .
Zn1_5 O22_3 Na3_5 110.0(3) . .
C29_3 O23_3 Na1_3 112.2(6) . .
O24_3 S3_3 O25_3 113.7(5) . .
O24_3 S3_3 O26_3 113.1(4) . .
O25_3 S3_3 O26_3 110.6(5) . .
O24_3 S3_3 C26_3 106.6(5) . .
O25_3 S3_3 C26_3 105.8(4) . .
O26_3 S3_3 C26_3 106.4(4) . .
S3_3 O24_3 Na8_5 142.8(4) . .
C04_3 C31_3 C32_3 110.0(7) . .
C33_3 C32_3 C37_3 115.4(10) . .
C33_3 C32_3 C31_3 122.9(10) . .
C37_3 C32_3 C31_3 121.3(10) . .
C32_3 C33_3 C34_3 125.0(9) . .
C32_3 C33_3 O31_3 117.3(11) . .
C34_3 C33_3 O31_3 117.7(10) . .
C35_3 C34_3 C33_3 117.8(9) . .
C35_3 C34_3 C21_3 117.2(12) . .
C33_3 C34_3 C21_3 124.3(9) . .
C36_3 C35_3 C34_3 121.6(10) . .
C35_3 C36_3 C37_3 120.0(9) . .
C35_3 C36_3 S4_3 125.2(11) . .
C37_3 C36_3 S4_3 114.8(10) . .
C36_3 C37_3 C32_3 120.3(9) . .
C33_3 O31_3 C38_3 112.5(6) . .
C33_3 O31_3 Na1_3 131.1(4) . .
C38_3 O31_3 Na1_3 115.6(5) . .
O31_3 C38_3 C39_3 111.1(10) . .
O33_3 C39_3 O32_3 124.9(15) . .
O33_3 C39_3 C38_3 118.7(14) . .
O32_3 C39_3 C38_3 116.4(15) . .
C39_3 O33_3 Na1_3 102.7(13) . .
O34_3 S4_3 O35_3 116.4(6) . .
O34_3 S4_3 O36_3 113.6(5) . .
O35_3 S4_3 O36_3 110.4(5) . .
O34_3 S4_3 C36_3 103.7(6) . .
O35_3 S4_3 C36_3 105.0(5) . .
O36_3 S4_3 C36_3 106.7(5) . .
S4_3 O36_3 Na7_5 119.6(4) . .
O03_3 Na1_3 O23_3 102.0(3) . .
O03_3 Na1_3 O21_3 156.8(3) . .
O23_3 Na1_3 O21_3 66.5(2) . .
O03_3 Na1_3 O01_3 67.7(2) . .
O23_3 Na1_3 O01_3 155.5(3) . .
O21_3 Na1_3 O01_3 130.5(2) . .
O03_3 Na1_3 O31_3 117.9(3) . .
O23_3 Na1_3 O31_3 84.3(2) . .
O21_3 Na1_3 O31_3 82.1(2) . .
O01_3 Na1_3 O31_3 81.8(2) . .
O03_3 Na1_3 O11_3 94.3(3) . .
O23_3 Na1_3 O11_3 125.6(3) . .
O21_3 Na1_3 O11_3 78.37(18) . .
O01_3 Na1_3 O11_3 78.28(19) . .
O31_3 Na1_3 O11_3 131.4(2) . .
O03_3 Na1_3 O13_3 74.6(3) . .
O23_3 Na1_3 O13_3 72.3(3) . .
O21_3 Na1_3 O13_3 82.5(2) . .
O01_3 Na1_3 O13_3 122.5(2) . .
O31_3 Na1_3 O13_3 155.7(3) . .
O11_3 Na1_3 O13_3 62.8(2) . .
O03_3 Na1_3 O33_3 63.0(4) . .
O23_3 Na1_3 O33_3 71.7(4) . .
O21_3 Na1_3 O33_3 126.2(3) . .
O01_3 Na1_3 O33_3 84.0(3) . .
O31_3 Na1_3 O33_3 61.1(3) . .
O11_3 Na1_3 O33_3 155.5(3) . .
O13_3 Na1_3 O33_3 115.3(3) . .
O03_3 Na1_3 C29_3 113.0(3) . .
O23_3 Na1_3 C29_3 22.5(2) . .
O21_3 Na1_3 C29_3 49.6(2) . .
O01_3 Na1_3 C29_3 177.4(3) . .
O31_3 Na1_3 C29_3 95.8(2) . .
O11_3 Na1_3 C29_3 104.0(2) . .
O13_3 Na1_3 C29_3 59.9(3) . .
O33_3 Na1_3 C29_3 94.1(3) . .
O03_3 Na1_3 Na2_5 50.7(2) . .
O23_3 Na1_3 Na2_5 53.89(17) . .
O21_3 Na1_3 Na2_5 110.35(16) . .
O01_3 Na1_3 Na2_5 118.20(18) . .
O31_3 Na1_3 Na2_5 120.21(17) . .
O11_3 Na1_3 Na2_5 108.23(17) . .
O13_3 Na1_3 Na2_5 49.55(15) . .
O33_3 Na1_3 Na2_5 65.8(3) . .
C29_3 Na1_3 Na2_5 62.3(2) . .
C02_4 C01_4 C14_4 112.9(7) . .
C07_4 C02_4 C03_4 115.5(10) . .
C07_4 C02_4 C01_4 118.9(10) . .
C03_4 C02_4 C01_4 124.9(8) . .
C04_4 C03_4 O01_4 119.5(10) . .
C04_4 C03_4 C02_4 125.2(9) . .
O01_4 C03_4 C02_4 115.2(11) . .
C03_4 C04_4 C05_4 118.8(9) . .
C03_4 C04_4 C31_4 122.4(10) . .
C05_4 C04_4 C31_4 118.1(11) . .
C04_4 C05_4 C06_4 115.9(10) . .
C07_4 C06_4 C05_4 125.4(8) . .
C07_4 C06_4 S1_4 121.3(11) . .
C05_4 C06_4 S1_4 113.3(11) . .
C06_4 C07_4 C02_4 119.1(9) . .
C03_4 O01_4 C08_4 108.7(7) . .
C03_4 O01_4 Na1_4 133.9(6) . .
C08_4 O01_4 Na1_4 116.8(5) . .
O01_4 C08_4 C09_4 114.4(11) . .
O02_4 C09_4 O03_4 122.0(17) . .
O02_4 C09_4 C08_4 123.6(13) . .
O03_4 C09_4 C08_4 114.4(14) . .
C09_4 O03_4 Na1_4 107.2(10) . .
O06_4 S1_4 O05_4 116.2(10) . .
O06_4 S1_4 O04_4 116.7(10) . .
O05_4 S1_4 O04_4 105.0(8) . .
O06_4 S1_4 C06_4 109.3(6) . .
O05_4 S1_4 C06_4 102.4(7) . .
O04_4 S1_4 C06_4 105.9(5) . .
S1_4 O06_4 Na9_5 120.6(11) . .
C12_4 C11_4 C24_4 108.4(6) . .
C13_4 C12_4 C17_4 120.2(7) . .
C13_4 C12_4 C11_4 123.4(7) . .
C17_4 C12_4 C11_4 116.4(9) . .
C12_4 C13_4 O11_4 118.8(7) . .
C12_4 C13_4 C14_4 121.0(8) . .
O11_4 C13_4 C14_4 120.3(9) . .
C13_4 C14_4 C15_4 117.6(9) . .
C13_4 C14_4 C01_4 122.1(8) . .
C15_4 C14_4 C01_4 120.3(8) . .
C16_4 C15_4 C14_4 120.7(8) . .
C15_4 C16_4 C17_4 121.5(7) . .
C15_4 C16_4 S2_4 118.3(7) . .
C17_4 C16_4 S2_4 120.2(8) . .
C16_4 C17_4 C12_4 118.8(8) . .
C13_4 O11_4 C18_4 109.7(5) . .
C13_4 O11_4 Na1_4 137.3(5) . .
C18_4 O11_4 Na1_4 112.9(4) . .
O11_4 C18_4 C19_4 113.1(7) . .
O12_4 C19_4 O13_4 126.7(7) . .
O12_4 C19_4 C18_4 114.0(8) . .
O13_4 C19_4 C18_4 119.3(9) . .
C19_4 O12_4 Zn1_5 127.6(6) . .
C19_4 O13_4 Na1_4 116.0(6) . .
C19_4 O13_4 Na2_5 133.5(6) . .
Na1_4 O13_4 Na2_5 86.6(2) . .
O14_4 S2_4 O15_4 115.0(5) . .
O14_4 S2_4 O16_4 109.4(5) . .
O15_4 S2_4 O16_4 113.5(4) . .
O14_4 S2_4 C16_4 108.3(4) . .
O15_4 S2_4 C16_4 103.6(4) . .
O16_4 S2_4 C16_4 106.5(5) . .
S2_4 O15_4 Na4_5 136.8(4) . .
S2_4 O16_4 Na5_5 120.3(5) . .
S2_4 O16_4 Na3_5 109.4(5) . 8_444
Na5_5 O16_4 Na3_5 129.3(3) . 8_444
C34_4 C21_4 C22_4 110.8(8) . .
C27_4 C22_4 C23_4 118.5(9) . .
C27_4 C22_4 C21_4 117.7(10) . .
C23_4 C22_4 C21_4 123.5(10) . .
C22_4 C23_4 C24_4 123.2(8) . .
C22_4 C23_4 O21_4 116.9(10) . .
C24_4 C23_4 O21_4 119.8(10) . .
C23_4 C24_4 C25_4 117.6(9) . .
C23_4 C24_4 C11_4 122.0(10) . .
C25_4 C24_4 C11_4 120.2(9) . .
C26_4 C25_4 C24_4 120.2(9) . .
C25_4 C26_4 C27_4 120.8(9) . .
C25_4 C26_4 S3_4 119.1(9) . .
C27_4 C26_4 S3_4 120.0(10) . .
C22_4 C27_4 C26_4 119.7(9) . .
C23_4 O21_4 C28_4 111.3(6) . .
C23_4 O21_4 Na1_4 135.5(5) . .
C28_4 O21_4 Na1_4 112.8(5) . .
O21_4 C28_4 C29_4 111.0(8) . .
O23_4 C29_4 O22_4 125.9(9) . .
O23_4 C29_4 C28_4 120.2(9) . .
O22_4 C29_4 C28_4 113.8(10) . .
C29_4 O22_4 Na3_5 115.6(6) . .
C29_4 O23_4 Na1_4 107.6(6) . .
C29_4 O23_4 Na2_5 111.1(6) . .
Na1_4 O23_4 Na2_5 83.8(2) . .
O24_4 S3_4 O25_4 116.0(5) . .
O24_4 S3_4 O26_4 113.9(5) . .
O25_4 S3_4 O26_4 109.7(4) . .
O24_4 S3_4 C26_4 103.1(4) . .
O25_4 S3_4 C26_4 108.9(5) . .
O26_4 S3_4 C26_4 104.2(5) . .
S3_4 O25_4 Na4_5 149.9(4) . .
S3_4 O26_4 Na10_5 133.9(5) . .
C04_4 C31_4 C32_4 110.8(8) . .
C33_4 O31_4 C38_4 107.9(7) . .
C33_4 O31_4 Na1_4 136.5(5) . .
C38_4 O31_4 Na1_4 115.4(5) . .
O31_4 C38_4 C39_4 108.2(8) . .
O32_4 C39_4 O33_4 119.8(13) . .
O32_4 C39_4 C38_4 118.9(11) . .
O33_4 C39_4 C38_4 121.4(10) . .
C39_4 O32_4 Zn2_5 123.4(9) . .
C39_4 O33_4 Na1_4 116.1(8) . .
C39_4 O33_4 Na2_5 110.6(8) . .
Na1_4 O33_4 Na2_5 86.4(3) . .
O35_4 S4A_4 O34_4 121.4(13) . .
O35_4 S4A_4 O36_4 93.6(16) . .
O34_4 S4A_4 O36_4 117.0(18) . .
O35_4 S4A_4 C36_4 109.5(6) . .
O34_4 S4A_4 C36_4 104.9(8) . .
O36_4 S4A_4 C36_4 110.1(12) . .
S4A_4 O36_4 Na9_5 135(2) . .
C33_4 C32_4 C37_4 113.7(13) . .
C33_4 C32_4 C31_4 125.5(12) . .
C37_4 C32_4 C31_4 120.7(14) . .
C34_4 C33_4 C32_4 125.9(12) . .
C34_4 C33_4 O31_4 119.6(12) . .
C32_4 C33_4 O31_4 114.5(14) . .
C33_4 C34_4 C35_4 112.5(14) . .
C33_4 C34_4 C21_4 123.0(12) . .
C35_4 C34_4 C21_4 124.5(16) . .
C36_4 C35_4 C34_4 127.0(16) . .
C35_4 C36_4 C37_4 116.3(13) . .
C35_4 C36_4 S4A_4 125.8(17) . .
C37_4 C36_4 S4A_4 117.9(17) . .
C36_4 C37_4 C32_4 124.3(14) . .
O13_4 Na1_4 O33_4 104.7(2) . .
O13_4 Na1_4 O01_4 123.8(3) . .
O33_4 Na1_4 O01_4 82.5(3) . .
O13_4 Na1_4 O31_4 153.1(3) . .
O33_4 Na1_4 O31_4 65.9(3) . .
O01_4 Na1_4 O31_4 81.2(2) . .
O13_4 Na1_4 O11_4 68.9(2) . .
O33_4 Na1_4 O11_4 153.6(3) . .
O01_4 Na1_4 O11_4 80.7(2) . .
O31_4 Na1_4 O11_4 130.7(2) . .
O13_4 Na1_4 O21_4 88.3(2) . .
O33_4 Na1_4 O21_4 128.3(3) . .
O01_4 Na1_4 O21_4 130.7(2) . .
O31_4 Na1_4 O21_4 80.1(2) . .
O11_4 Na1_4 O21_4 77.90(18) . .
O13_4 Na1_4 O23_4 73.5(2) . .
O33_4 Na1_4 O23_4 72.5(3) . .
O01_4 Na1_4 O23_4 153.1(3) . .
O31_4 Na1_4 O23_4 79.7(2) . .
O11_4 Na1_4 O23_4 126.1(3) . .
O21_4 Na1_4 O23_4 63.7(2) . .
O13_4 Na1_4 O03_4 69.3(3) . .
O33_4 Na1_4 O03_4 69.4(3) . .
O01_4 Na1_4 O03_4 61.6(3) . .
O31_4 Na1_4 O03_4 124.4(3) . .
O11_4 Na1_4 O03_4 84.6(3) . .
O21_4 Na1_4 O03_4 155.5(3) . .
O23_4 Na1_4 O03_4 116.1(2) . .
O13_4 Na1_4 Na2_5 53.10(16) . .
O33_4 Na1_4 Na2_5 52.96(18) . .
O01_4 Na1_4 Na2_5 119.3(2) . .
O31_4 Na1_4 Na2_5 108.42(17) . .
O11_4 Na1_4 Na2_5 120.47(18) . .
O21_4 Na1_4 Na2_5 109.84(17) . .
O23_4 Na1_4 Na2_5 51.18(17) . .
O03_4 Na1_4 Na2_5 64.90(18) . .
O12_4 Zn1_5 O22_3 112.2(3) . .
O12_4 Zn1_5 O2_1001 101.4(3) . .
O22_3 Zn1_5 O2_1001 111.8(3) . .
O12_4 Zn1_5 Cl1_5 106.6(2) . .
O22_3 Zn1_5 Cl1_5 107.3(2) . .
O2_1001 Zn1_5 Cl1_5 117.4(3) . .
O02_3 Zn2_5 O32_4 109.0(4) . .
O02_3 Zn2_5 O1_1001 102.2(3) . .
O32_4 Zn2_5 O1_1001 114.7(4) . .
O02_3 Zn2_5 Cl2_5 109.9(3) . .
O32_4 Zn2_5 Cl2_5 109.1(4) . .
O1_1001 Zn2_5 Cl2_5 111.7(4) . .
O23_4 Na2_5 O13_3 92.7(2) . .
O23_4 Na2_5 O03_3 110.2(3) . .
O13_3 Na2_5 O03_3 63.4(2) . .
O23_4 Na2_5 O33_4 61.4(2) . .
O13_3 Na2_5 O33_4 146.6(3) . .
O03_3 Na2_5 O33_4 104.0(3) . .
O23_4 Na2_5 O13_4 61.9(2) . .
O13_3 Na2_5 O13_4 107.2(2) . .
O03_3 Na2_5 O13_4 168.4(3) . .
O33_4 Na2_5 O13_4 80.1(2) . .
O23_4 Na2_5 O1_1001 120.6(3) . .
O13_3 Na2_5 O1_1001 128.6(2) . .
O03_3 Na2_5 O1_1001 68.5(3) . .
O33_4 Na2_5 O1_1001 62.0(2) . .
O13_4 Na2_5 O1_1001 122.5(2) . .
O23_4 Na2_5 Na1_4 45.01(14) . .
O13_3 Na2_5 Na1_4 132.20(19) . .
O03_3 Na2_5 Na1_4 140.6(2) . .
O33_4 Na2_5 Na1_4 40.69(16) . .
O13_4 Na2_5 Na1_4 40.35(13) . .
O1_1001 Na2_5 Na1_4 96.74(18) . .
O23_4 Na2_5 Na1_3 131.58(17) . .
O13_3 Na2_5 Na1_3 44.50(14) . .
O03_3 Na2_5 Na1_3 38.81(16) . .
O33_4 Na2_5 Na1_3 140.5(2) . .
O13_4 Na2_5 Na1_3 139.10(18) . .
O1_1001 Na2_5 Na1_3 86.07(18) . .
Na1_4 Na2_5 Na1_3 176.47(15) . .
O22_4 Na3_5 O16_4 97.3(3) . 7_444
O22_4 Na3_5 O22_3 114.5(3) . .
O16_4 Na3_5 O22_3 125.4(3) 7_444 .
O4_1001 Na4_5 O25_4 103.8(5) . .
O4_1001 Na4_5 O15_4 110.4(5) . .
O25_4 Na4_5 O15_4 102.7(5) . .
O16_4 Na5_5 C29_2 88.5(3) . 10_656
O06_3 Na7_5 O36_3 115.7(4) . .
O06_3 Na7_5 O9_1001 109.8(7) . .
O36_3 Na7_5 O9_1001 116.0(6) . .
O4_1001 Na8_5 O24_3 102.7(3) 7_444 .
O4_1001 Na8_5 O16_3 122.0(3) 7_444 .
O24_3 Na8_5 O16_3 120.3(3) . .
O36_4 Na9_5 O06_4 121.0(7) . .
O8_1001 Na10_5 O26_4 124.1(9) 10_656 .
Zn2_5 O1_1001 Na2_5 96.8(4) . .
Na4_5 O4_1001 Na8_5 148.0(5) . 8_444

loop_
_geom_bond_atom_site_label_1
_geom_bond_atom_site_label_2
_geom_bond_distance
_geom_bond_site_symmetry_2
N1_1 C01_1 1.367(9) .
N1_1 C04_1 1.368(9) .
C01_1 C02_1 1.426(10) .
C01_1 C25_1 1.433(10) .
C02_1 C03_1 1.354(9) .
C03_1 C04_1 1.439(10) .
C04_1 C05_1 1.394(11) .
C05_1 C61_1 1.393(10) .
C05_1 C06_1 1.475(11) .
C06_1 C07_1 1.326(11) .
C06_1 C10_1 1.358(11) .
C07_1 C08_1 1.460(13) .
C08_1 N5_1 1.277(12) .
N5_1 C09_1 1.277(12) .
N5_1 C11_1 1.513(11) .
C09_1 C10_1 1.393(12) .
N2_1 C24_1 1.358(9) .
N2_1 C21_1 1.363(10) .
C21_1 C45_1 1.381(11) .
C21_1 C22_1 1.446(11) .
C22_1 C23_1 1.355(10) .
C23_1 C24_1 1.427(10) .
C24_1 C25_1 1.410(11) .
C25_1 C26_1 1.446(11) .
C26_1 C30_1 1.363(10) .
C26_1 C27_1 1.416(12) .
C27_1 C28_1 1.422(12) .
C28_1 N6_1 1.315(12) .
N6_1 C29_1 1.307(10) .
N6_1 C31_1 1.483(11) .
C29_1 C30_1 1.415(11) .
N3_1 C41_1 1.381(9) .
N3_1 C44_1 1.383(9) .
C41_1 C65_1 1.391(11) .
C41_1 C42_1 1.413(10) .
C42_1 C43_1 1.328(10) .
C43_1 C44_1 1.399(10) .
C44_1 C45_1 1.411(11) .
C45_1 C46_1 1.484(12) .
C46_1 C50_1 1.372(12) .
C46_1 C47_1 1.458(12) .
C47_1 C48_1 1.389(13) .
C48_1 N7_1 1.346(14) .
N7_1 C49_1 1.321(13) .
N7_1 C51_1 1.535(13) .
C49_1 C50_1 1.358(13) .
N4_1 C64_1 1.334(9) .
N4_1 C61_1 1.381(9) .
C61_1 C62_1 1.400(10) .
C62_1 C63_1 1.321(10) .
C63_1 C64_1 1.445(10) .
C64_1 C65_1 1.443(11) .
C65_1 C66_1 1.465(11) .
C66_1 C70_1 1.388(11) .
C66_1 C67_1 1.405(11) .
C67_1 C68_1 1.274(13) .
C68_1 N8_1 1.307(11) .
N8_1 C69_1 1.397(14) .
N8_1 C71_1 1.546(13) .
C69_1 C70_1 1.397(13) .
N1_2 C04_2 1.371(8) .
N1_2 C01_2 1.372(9) .
C01_2 C25_2 1.414(10) .
C01_2 C02_2 1.446(10) .
C02_2 C03_2 1.297(9) .
C03_2 C04_2 1.434(10) .
C04_2 C05_2 1.397(10) .
C05_2 C21_2 1.386(10) 9
C05_2 C06_2 1.458(10) .
C06_2 C10_2 1.350(10) .
C06_2 C07_2 1.419(11) .
C07_2 C08_2 1.362(11) .
C08_2 N5_2 1.351(10) .
N5_2 C09_2 1.294(10) .
N5_2 C11_2 1.514(9) .
C09_2 C10_2 1.406(11) .
N2_2 C21_2 1.389(8) .
N2_2 C24_2 1.408(9) .
C21_2 C05_2 1.386(10) 9
C21_2 C22_2 1.391(9) .
C22_2 C23_2 1.369(9) .
C23_2 C24_2 1.398(9) .
C24_2 C25_2 1.393(10) .
C25_2 C26_2 1.486(11) .
C26_2 C30_2 1.368(10) .
C26_2 C27_2 1.422(11) .
C27_2 C28_2 1.493(14) .
C28_2 N6_2 1.238(14) .
N6_2 C29_2 1.330(11) .
N6_2 C31_2 1.497(10) .
C29_2 C30_2 1.351(11) .
C29_2 Na5_5 3.025(11) 10_556
C01_3 C02_3 1.463(11) .
C01_3 C14_3 1.478(10) .
C02_3 C07_3 1.369(11) .
C02_3 C03_3 1.379(12) .
C03_3 O01_3 1.399(9) .
C03_3 C04_3 1.408(12) .
C04_3 C05_3 1.450(12) .
C04_3 C31_3 1.500(12) .
C05_3 C06_3 1.406(13) .
C06_3 C07_3 1.361(12) .
C06_3 S1_3 1.810(9) .
O01_3 C08_3 1.452(9) .
O01_3 Na1_3 2.421(6) .
C08_3 C09_3 1.478(11) .
C09_3 O03_3 1.237(10) .
C09_3 O02_3 1.279(10) .
O02_3 Zn2_5 1.903(7) .
O03_3 Na1_3 2.356(8) .
O03_3 Na2_5 2.910(9) .
S1_3 O06_3 1.399(9) .
S1_3 O04_3 1.447(8) .
S1_3 O05_3 1.455(8) .
O06_3 Na7_5 2.669(13) .
C11_3 C24_3 1.509(10) .
C11_3 C12_3 1.549(11) .
C12_3 C13_3 1.382(10) .
C12_3 C17_3 1.382(10) .
C13_3 C14_3 1.391(10) .
C13_3 O11_3 1.401(8) .
C14_3 C15_3 1.384(10) .
C15_3 C16_3 1.381(11) .
C16_3 C17_3 1.390(11) .
C16_3 S2_3 1.815(8) .
O11_3 C18_3 1.444(9) .
O11_3 Na1_3 2.490(6) .
C18_3 C19_3 1.487(11) .
C19_3 O13_3 1.225(9) .
C19_3 O12_3 1.254(10) .
O13_3 Na1_3 2.641(7) .
O13_3 Na2_5 2.867(7) .
S2_3 O15_3 1.437(6) .
S2_3 O16_3 1.449(6) .
S2_3 O14_3 1.455(6) .
O16_3 Na8_5 2.831(9) .
C21_3 C34_3 1.485(13) .
C21_3 C22_3 1.505(11) .
C22_3 C27_3 1.392(11) .
C22_3 C23_3 1.417(11) .
C23_3 C24_3 1.396(12) .
C23_3 O21_3 1.409(9) .
C24_3 C25_3 1.387(10) .
C25_3 C26_3 1.394(11) .
C26_3 C27_3 1.374(11) .
C26_3 S3_3 1.773(8) .
O21_3 C28_3 1.446(8) .
O21_3 Na1_3 2.421(6) .
C28_3 C29_3 1.446(10) .
C29_3 O22_3 1.284(9) .
C29_3 O23_3 1.289(9) .
C29_3 Na1_3 3.125(11) .
O22_3 Zn1_5 1.912(5) .
O22_3 Na3_5 2.973(9) .
O23_3 Na1_3 2.401(7) .
S3_3 O24_3 1.430(6) .
S3_3 O25_3 1.437(7) .
S3_3 O26_3 1.474(7) .
O24_3 Na8_5 2.703(9) .
C31_3 C32_3 1.519(12) .
C32_3 C33_3 1.375(12) .
C32_3 C37_3 1.439(13) .
C33_3 C34_3 1.379(12) .
C33_3 O31_3 1.407(10) .
C34_3 C35_3 1.373(12) .
C35_3 C36_3 1.370(13) .
C36_3 C37_3 1.399(13) .
C36_3 S4_3 1.781(11) .
O31_3 C38_3 1.457(10) .
O31_3 Na1_3 2.457(6) .
C38_3 C39_3 1.460(14) .
C39_3 O33_3 1.239(14) .
C39_3 O32_3 1.270(12) .
O33_3 Na1_3 2.740(15) .
S4_3 O34_3 1.452(8) .
S4_3 O35_3 1.490(8) .
S4_3 O36_3 1.496(8) .
O36_3 Na7_5 2.761(12) .
Na1_3 Na2_5 3.759(4) .
C01_4 C02_4 1.479(12) .
C01_4 C14_4 1.485(11) .
C02_4 C07_4 1.386(12) .
C02_4 C03_4 1.423(14) .
C03_4 C04_4 1.378(12) .
C03_4 O01_4 1.397(10) .
C04_4 C05_4 1.383(12) .
C04_4 C31_4 1.503(14) .
C05_4 C06_4 1.411(15) .
C06_4 C07_4 1.371(14) .
C06_4 S1_4 1.862(10) .
O01_4 C08_4 1.467(12) .
O01_4 Na1_4 2.428(7) .
C08_4 C09_4 1.479(16) .
C09_4 O02_4 1.224(14) .
C09_4 O03_4 1.266(12) .
O03_4 Na1_4 2.745(10) .
S1_4 O06_4 1.373(10) .
S1_4 O05_4 1.410(12) .
S1_4 O04_4 1.427(9) .
O06_4 Na9_5 2.85(3) .
C11_4 C12_4 1.520(11) .
C11_4 C24_4 1.530(11) .
C12_4 C13_4 1.371(10) .
C12_4 C17_4 1.415(11) .
C13_4 O11_4 1.375(9) .
C13_4 C14_4 1.385(11) .
C14_4 C15_4 1.431(11) .
C15_4 C16_4 1.357(11) .
C16_4 C17_4 1.364(11) .
C16_4 S2_4 1.785(8) .
O11_4 C18_4 1.448(8) .
O11_4 Na1_4 2.435(5) .
C18_4 C19_4 1.513(10) .
C19_4 O12_4 1.254(9) .
C19_4 O13_4 1.268(9) .
O12_4 Zn1_5 1.912(6) .
O13_4 Na1_4 2.372(7) .
O13_4 Na2_5 2.929(7) .
S2_4 O14_4 1.423(7) .
S2_4 O15_4 1.437(7) .
S2_4 O16_4 1.482(7) .
O15_4 Na4_5 2.947(16) .
O16_4 Na5_5 2.772(13) .
O16_4 Na3_5 2.939(10) 8_444
C21_4 C34_4 1.483(15) .
C21_4 C22_4 1.564(13) .
C22_4 C27_4 1.364(12) .
C22_4 C23_4 1.365(12) .
C23_4 C24_4 1.376(12) .
C23_4 O21_4 1.402(9) .
C24_4 C25_4 1.388(11) .
C25_4 C26_4 1.357(12) .
C26_4 C27_4 1.396(13) .
C26_4 S3_4 1.770(10) .
O21_4 C28_4 1.452(8) .
O21_4 Na1_4 2.480(6) .
C28_4 C29_4 1.508(11) .
C29_4 O23_4 1.250(9) .
C29_4 O22_4 1.265(10) .
O22_4 Na3_5 2.805(10) .
O23_4 Na1_4 2.601(7) .
O23_4 Na2_5 2.866(8) .
S3_4 O24_4 1.395(7) .
S3_4 O25_4 1.422(7) .
S3_4 O26_4 1.540(7) .
O25_4 Na4_5 2.829(15) .
O26_4 Na10_5 2.609(14) .
C31_4 C32_4 1.550(16) .
O31_4 C33_4 1.424(12) .
O31_4 C38_4 1.438(9) .
O31_4 Na1_4 2.430(7) .
C38_4 C39_4 1.490(13) .
C39_4 O32_4 1.243(11) .
C39_4 O33_4 1.280(11) .
O32_4 Zn2_5 1.942(8) .
O33_4 Na1_4 2.389(8) .
O33_4 Na2_5 2.924(8) .
S4A_4 O35_4 1.261(9) .
S4A_4 O34_4 1.300(15) .
S4A_4 O36_4 1.44(5) .
S4A_4 C36_4 1.729(15) .
O36_4 Na9_5 2.75(6) .
C32_4 C33_4 1.374(15) .
C32_4 C37_4 1.415(16) .
C33_4 C34_4 1.364(14) .
C34_4 C35_4 1.417(16) .
C35_4 C36_4 1.299(19) .
C36_4 C37_4 1.347(18) .
Na1_4 Na2_5 3.656(4) .
Zn1_5 O2_1001 1.967(7) .
Zn1_5 Cl1_5 2.215(3) .
Zn2_5 O1_1001 2.031(10) .
Zn2_5 Cl2_5 2.168(7) .
Na2_5 O1_1001 3.008(11) .
Na3_5 O16_4 2.939(10) 7_444
Na4_5 O4_1001 2.607(15) .
Na5_5 C29_2 3.025(11) 10_656
Na7_5 O9_1001 2.81(2) .
Na8_5 O4_1001 2.666(11) 7_444
Na10_5 O8_1001 2.52(2) 10_656
O4_1001 Na8_5 2.666(11) 8_444
O8_1001 Na10_5 2.52(2) 10_556
